data_7019465
loop_
_publ_author_name
'Gaillard, Sylvain'
'Rix, Diane'
'Slawin, Alexandra M. Z.'
'Lacour, J\'er\^ome'
'Nolan, Steven P.'

_publ_section_title
;
 Phosphate binding to the [Au(IPr)] moiety: inner vs. outer sphere
 coordination behaviour.
;
_journal_issue 27
_journal_name_full 'Dalton transactions (Cambridge, England : 2003)'
_journal_page_first 8235
_journal_page_last 8237
_journal_paper_doi 10.1039/c2dt30440f
_journal_volume 41
_journal_year 2012
_chemical_formula_moiety 'C57 H63 Au Cl12 N3 O6 P,C H2 Cl2'
_chemical_formula_sum 'C58 H65 Au Cl14 N3 O6 P'
_chemical_formula_weight 1624.37
_chemical_name_systematic
;
?
;
_space_group_IT_number 2
_symmetry_cell_setting triclinic
_symmetry_space_group_name_Hall '-P 1'
_symmetry_space_group_name_H-M 'P -1'
_atom_sites_solution_hydrogens geom
_atom_sites_solution_primary direct
_atom_sites_solution_secondary difmap
_audit_creation_method SHELXL-97
_cell_angle_alpha 110.743(8)
_cell_angle_beta 98.496(7)
_cell_angle_gamma 94.591(7)
_cell_formula_units_Z 4
_cell_length_a 15.203(2)
_cell_length_b 20.357(3)
_cell_length_c 24.945(4)
_cell_measurement_reflns_used 18339
_cell_measurement_temperature 93(2)
_cell_measurement_theta_max 27.5
_cell_measurement_theta_min 3.0
_cell_volume 7067.0(19)
_computing_cell_refinement 'CrystalClear (Rigaku Corp., 2004)'
_computing_data_collection 'CrystalClear (Rigaku Corp., 2004)'
_computing_data_reduction 'CrystalClear (Rigaku Corp., 2004)'
_computing_molecular_graphics 'Bruker SHELXTL'
_computing_publication_material 'Bruker SHELXTL'
_computing_structure_refinement 'SHELXL-97 (Sheldrick, 1997)'
_computing_structure_solution 'SHELXS-97 (Sheldrick, 1990)'
_diffrn_ambient_temperature 93(2)
_diffrn_measured_fraction_theta_full 0.976
_diffrn_measured_fraction_theta_max 0.969
_diffrn_measurement_device_type CCD
_diffrn_measurement_method '\w and \f scans'
_diffrn_radiation_monochromator confocal
_diffrn_radiation_source 'rotating anode'
_diffrn_radiation_type MoK\a
_diffrn_radiation_wavelength 0.71073
_diffrn_reflns_av_R_equivalents 0.0488
_diffrn_reflns_av_sigmaI/netI 0.1024
_diffrn_reflns_limit_h_max 18
_diffrn_reflns_limit_h_min -15
_diffrn_reflns_limit_k_max 23
_diffrn_reflns_limit_k_min -24
_diffrn_reflns_limit_l_max 24
_diffrn_reflns_limit_l_min -30
_diffrn_reflns_number 45358
_diffrn_reflns_theta_full 25.00
_diffrn_reflns_theta_max 25.35
_diffrn_reflns_theta_min 3.00
_exptl_absorpt_coefficient_mu 2.681
_exptl_absorpt_correction_T_max 1.000
_exptl_absorpt_correction_T_min 0.6270
_exptl_absorpt_correction_type multi-scan
_exptl_absorpt_process_details 'Jacobson, R. (1998) Private communication'
_exptl_crystal_colour Colorless
_exptl_crystal_density_diffrn 1.527
_exptl_crystal_density_method 'not measured'
_exptl_crystal_description Prism
_exptl_crystal_F_000 3256
_exptl_crystal_size_max 0.20
_exptl_crystal_size_mid 0.20
_exptl_crystal_size_min 0.10
_refine_diff_density_max 2.990
_refine_diff_density_min -2.367
_refine_diff_density_rms 0.187
_refine_ls_extinction_method none
_refine_ls_goodness_of_fit_ref 1.084
_refine_ls_hydrogen_treatment constr
_refine_ls_matrix_type full
_refine_ls_number_parameters 1495
_refine_ls_number_reflns 25107
_refine_ls_number_restraints 163
_refine_ls_restrained_S_all 1.086
_refine_ls_R_factor_all 0.0999
_refine_ls_R_factor_gt 0.0692
_refine_ls_shift/su_max 0.002
_refine_ls_shift/su_mean 0.000
_refine_ls_structure_factor_coef Fsqd
_refine_ls_weighting_details 'calc w=1/[\s^2^(Fo^2^)+(0.1034P)^2^+27.0298P] where P=(Fo^2^+2Fc^2^)/3'
_refine_ls_weighting_scheme calc
_refine_ls_wR_factor_gt 0.1870
_refine_ls_wR_factor_ref 0.2159
_reflns_number_gt 18004
_reflns_number_total 25107
_reflns_threshold_expression >2sigma(I)
_cod_data_source_file c2dt30440f.txt
_cod_data_source_block 4
_cod_depositor_comments
;
The following automatic conversions were performed:

'_symmetry_cell_setting' value 'Triclinic' changed to 'triclinic'
according to /home/saulius/struct/CIF-dictionaries/cif_core.dic
dictionary named 'cif_core.dic' version 2.4.1 from 2010-06-29.

Automatic conversion script
Id: cif_fix_values 1891 2012-01-12 08:04:46Z andrius 
;
_cod_original_cell_volume 7066.8(19)
_cod_original_sg_symbol_H-M P-1
_cod_database_code 7019465

loop_
_symmetry_equiv_pos_as_xyz
'x, y, z'
'-x, -y, -z'

loop_
_atom_site_label
_atom_site_type_symbol
_atom_site_fract_x
_atom_site_fract_y
_atom_site_fract_z
_atom_site_U_iso_or_equiv
_atom_site_adp_type
_atom_site_occupancy
_atom_site_symmetry_multiplicity
_atom_site_calc_flag
_atom_site_refinement_flags
Au1 Au 0.75585(2) 0.241061(19) 0.496655(16) 0.02645(12) Uani 1 1 d .
C1 C 0.6462(5) 0.2335(5) 0.5292(4) 0.024(2) Uani 1 1 d .
N2 N 0.5796(4) 0.1766(4) 0.5118(3) 0.0225(16) Uani 1 1 d .
C3 C 0.5153(5) 0.1917(5) 0.5476(4) 0.031(2) Uani 1 1 d .
H3A H 0.4628 0.1610 0.5445 0.038 Uiso 1 1 calc R
C4 C 0.5423(5) 0.2586(5) 0.5875(4) 0.028(2) Uani 1 1 d .
H4A H 0.5119 0.2840 0.6173 0.034 Uiso 1 1 calc R
N5 N 0.6225(4) 0.2827(4) 0.5764(3) 0.0233(17) Uani 1 1 d .
C6 C 0.5786(5) 0.1123(5) 0.4624(4) 0.026(2) Uani 1 1 d .
C7 C 0.6170(5) 0.0562(5) 0.4733(4) 0.026(2) Uani 1 1 d .
C8 C 0.6138(7) -0.0051(5) 0.4253(5) 0.039(3) Uani 1 1 d .
H8A H 0.6384 -0.0442 0.4308 0.047 Uiso 1 1 calc R
C9 C 0.5764(6) -0.0112(5) 0.3699(4) 0.034(2) Uani 1 1 d .
H9A H 0.5764 -0.0537 0.3376 0.041 Uiso 1 1 calc R
C10 C 0.5381(7) 0.0451(6) 0.3611(5) 0.039(3) Uani 1 1 d .
H10A H 0.5112 0.0407 0.3229 0.046 Uiso 1 1 calc R
C11 C 0.5392(7) 0.1073(5) 0.4078(4) 0.035(2) Uani 1 1 d .
C12 C 0.6587(6) 0.0626(5) 0.5348(4) 0.033(2) Uani 1 1 d .
H12A H 0.6336 0.1011 0.5634 0.039 Uiso 1 1 calc R
C13 C 0.6388(7) -0.0068(6) 0.5460(5) 0.043(3) Uani 1 1 d .
H13A H 0.5737 -0.0197 0.5406 0.065 Uiso 1 1 calc R
H13B H 0.6668 0.0004 0.5860 0.065 Uiso 1 1 calc R
H13C H 0.6632 -0.0451 0.5185 0.065 Uiso 1 1 calc R
C14 C 0.7596(7) 0.0841(6) 0.5445(6) 0.054(3) Uani 1 1 d .
H14A H 0.7716 0.1284 0.5380 0.081 Uiso 1 1 calc R
H14B H 0.7855 0.0466 0.5171 0.081 Uiso 1 1 calc R
H14C H 0.7867 0.0910 0.5846 0.081 Uiso 1 1 calc R
C15 C 0.4949(7) 0.1689(6) 0.3971(5) 0.045(3) Uani 1 1 d .
H15A H 0.4939 0.2063 0.4359 0.054 Uiso 1 1 calc R
C16 C 0.3990(6) 0.1434(6) 0.3641(6) 0.055(3) Uani 1 1 d .
H16A H 0.3640 0.1238 0.3864 0.082 Uiso 1 1 calc R
H16B H 0.3986 0.1066 0.3259 0.082 Uiso 1 1 calc R
H16C H 0.3723 0.1833 0.3586 0.082 Uiso 1 1 calc R
C17 C 0.5538(7) 0.2027(7) 0.3633(6) 0.059(4) Uani 1 1 d .
H17A H 0.6153 0.2187 0.3857 0.088 Uiso 1 1 calc R
H17B H 0.5278 0.2432 0.3585 0.088 Uiso 1 1 calc R
H17C H 0.5547 0.1670 0.3248 0.088 Uiso 1 1 calc R
C18 C 0.6750(5) 0.3530(5) 0.6086(4) 0.023(2) Uani 1 1 d .
C19 C 0.6610(5) 0.4068(5) 0.5873(4) 0.027(2) Uani 1 1 d .
C20 C 0.7182(6) 0.4709(5) 0.6175(5) 0.035(2) Uani 1 1 d .
H20A H 0.7103 0.5098 0.6055 0.043 Uiso 1 1 calc R
C21 C 0.7850(6) 0.4798(5) 0.6637(4) 0.033(2) Uani 1 1 d .
H21A H 0.8259 0.5226 0.6811 0.040 Uiso 1 1 calc R
C22 C 0.7926(6) 0.4252(5) 0.6853(5) 0.034(2) Uani 1 1 d .
H22A H 0.8366 0.4325 0.7189 0.040 Uiso 1 1 calc R
C23 C 0.7378(6) 0.3616(5) 0.6588(4) 0.026(2) Uani 1 1 d .
C24 C 0.5858(6) 0.3983(5) 0.5371(4) 0.029(2) Uani 1 1 d .
H24A H 0.5530 0.3490 0.5237 0.035 Uiso 1 1 calc R
C25 C 0.5197(9) 0.4493(9) 0.5593(6) 0.090(6) Uani 1 1 d .
H25A H 0.4708 0.4437 0.5270 0.135 Uiso 1 1 calc R
H25B H 0.5508 0.4981 0.5752 0.135 Uiso 1 1 calc R
H25C H 0.4950 0.4387 0.5899 0.135 Uiso 1 1 calc R
C26 C 0.6182(8) 0.4066(9) 0.4853(6) 0.078(5) Uani 1 1 d .
H26A H 0.6597 0.3725 0.4719 0.117 Uiso 1 1 calc R
H26B H 0.6493 0.4549 0.4966 0.117 Uiso 1 1 calc R
H26C H 0.5667 0.3978 0.4538 0.117 Uiso 1 1 calc R
C27 C 0.7437(6) 0.3029(5) 0.6831(4) 0.031(2) Uani 1 1 d .
H27A H 0.6889 0.2668 0.6639 0.037 Uiso 1 1 calc R
C28 C 0.7477(8) 0.3303(6) 0.7487(5) 0.049(3) Uani 1 1 d .
H28A H 0.6944 0.3530 0.7579 0.073 Uiso 1 1 calc R
H28B H 0.8019 0.3651 0.7684 0.073 Uiso 1 1 calc R
H28C H 0.7495 0.2906 0.7622 0.073 Uiso 1 1 calc R
C29 C 0.8274(8) 0.2662(7) 0.6684(5) 0.051(3) Uani 1 1 d .
H29A H 0.8245 0.2484 0.6261 0.076 Uiso 1 1 calc R
H29B H 0.8284 0.2265 0.6819 0.076 Uiso 1 1 calc R
H29C H 0.8820 0.3004 0.6879 0.076 Uiso 1 1 calc R
N30 N 0.8742(5) 0.2472(4) 0.4642(4) 0.039(2) Uani 1 1 d D
C31 C 0.8535(12) 0.2262(9) 0.3983(6) 0.102(5) Uani 1 1 d DU
H31A H 0.8216 0.2630 0.3900 0.122 Uiso 1 1 calc R
H31B H 0.9115 0.2280 0.3850 0.122 Uiso 1 1 calc R
C32 C 0.8018(7) 0.1589(7) 0.3630(5) 0.057(3) Uani 1 1 d D
H32A H 0.7452 0.1554 0.3777 0.069 Uiso 1 1 calc R
H32B H 0.8355 0.1215 0.3688 0.069 Uiso 1 1 calc R
C33 C 0.7789(16) 0.1432(12) 0.3007(7) 0.155(9) Uani 1 1 d DU
H33A H 0.7491 0.1831 0.2966 0.187 Uiso 1 1 calc R
H33B H 0.8367 0.1465 0.2874 0.187 Uiso 1 1 calc R
C34 C 0.7272(12) 0.0823(8) 0.2601(7) 0.090(5) Uani 1 1 d D
H34A H 0.7295 0.0811 0.2207 0.136 Uiso 1 1 calc R
H34B H 0.6649 0.0817 0.2661 0.136 Uiso 1 1 calc R
H34C H 0.7505 0.0407 0.2648 0.136 Uiso 1 1 calc R
C35 C 0.9298(10) 0.1972(8) 0.4755(6) 0.089(5) Uani 1 1 d DU
H35A H 0.9838 0.1994 0.4581 0.106 Uiso 1 1 calc R
H35B H 0.8959 0.1488 0.4549 0.106 Uiso 1 1 calc R
C36 C 0.9597(6) 0.2070(8) 0.5371(5) 0.063(4) Uani 1 1 d D
H36A H 0.9164 0.2334 0.5593 0.076 Uiso 1 1 calc R
H36B H 0.9535 0.1593 0.5394 0.076 Uiso 1 1 calc R
C37 C 1.0482(12) 0.2422(13) 0.5677(9) 0.145(8) Uani 1 1 d DU
H37A H 1.0941 0.2188 0.5465 0.174 Uiso 1 1 calc R
H37B H 1.0549 0.2925 0.5715 0.174 Uiso 1 1 calc R
C38 C 1.0582(15) 0.2375(12) 0.6225(9) 0.136(7) Uani 1 1 d DU
H38A H 1.1185 0.2600 0.6447 0.204 Uiso 1 1 calc R
H38B H 1.0500 0.1875 0.6181 0.204 Uiso 1 1 calc R
H38C H 1.0132 0.2617 0.6434 0.204 Uiso 1 1 calc R
C39 C 0.9153(11) 0.3201(7) 0.4833(8) 0.100(5) Uani 1 1 d DU
H39A H 0.9511 0.3302 0.5226 0.120 Uiso 1 1 calc R
H39B H 0.9596 0.3192 0.4578 0.120 Uiso 1 1 calc R
C40 C 0.8773(11) 0.3817(7) 0.4884(9) 0.100(6) Uani 1 1 d D
H40A H 0.8163 0.3718 0.4957 0.120 Uiso 1 1 calc R
H40B H 0.8685 0.3829 0.4487 0.120 Uiso 1 1 calc R
C41 C 0.9082(16) 0.4524(9) 0.5258(10) 0.153(9) Uani 1 1 d DU
H41A H 0.8987 0.4541 0.5647 0.183 Uiso 1 1 calc R
H41B H 0.9741 0.4575 0.5281 0.183 Uiso 1 1 calc R
C42 C 0.8846(9) 0.5140(8) 0.5229(8) 0.081(5) Uani 1 1 d D
H42A H 0.9378 0.5504 0.5370 0.121 Uiso 1 1 calc R
H42B H 0.8395 0.5297 0.5472 0.121 Uiso 1 1 calc R
H42C H 0.8595 0.5066 0.4823 0.121 Uiso 1 1 calc R
P1 P 0.41038(15) 0.26503(13) 0.71888(10) 0.0249(5) Uani 1 1 d .
Cl1 Cl 0.53381(16) 0.29838(15) 0.91569(10) 0.0399(6) Uani 1 1 d .
Cl2 Cl 0.7038(2) 0.21921(18) 0.91780(13) 0.0578(8) Uani 1 1 d .
Cl3 Cl 0.76112(19) 0.13330(17) 0.79986(14) 0.0543(8) Uani 1 1 d .
Cl4 Cl 0.64803(17) 0.12645(14) 0.68082(11) 0.0381(6) Uani 1 1 d .
Cl5 Cl 0.58059(16) 0.47510(14) 0.72537(11) 0.0395(6) Uani 1 1 d .
Cl6 Cl 0.4677(2) 0.60216(15) 0.76343(12) 0.0494(7) Uani 1 1 d .
Cl7 Cl 0.27987(19) 0.57692(16) 0.79647(12) 0.0477(7) Uani 1 1 d .
Cl8 Cl 0.19791(16) 0.42240(16) 0.77978(11) 0.0428(7) Uani 1 1 d .
Cl9 Cl 0.28310(14) 0.21192(13) 0.51967(10) 0.0298(5) Uani 1 1 d .
Cl10 Cl 0.13100(15) 0.07975(14) 0.47664(10) 0.0362(6) Uani 1 1 d .
Cl11 Cl 0.0878(2) 0.00747(17) 0.56351(13) 0.0618(9) Uani 1 1 d .
Cl12 Cl 0.1974(2) 0.06714(17) 0.69335(13) 0.0585(9) Uani 1 1 d .
Cl13 Cl 0.9322(2) 0.07205(15) 0.19140(15) 0.0626(9) Uani 1 1 d .
Cl14 Cl 0.8052(3) 0.02435(17) 0.06735(16) 0.0764(11) Uani 1 1 d .
Cl15 Cl 0.7397(3) 0.13965(18) 0.02028(14) 0.0762(11) Uani 1 1 d .
Cl16 Cl 0.80859(18) 0.30121(15) 0.09434(12) 0.0456(7) Uani 1 1 d .
Cl17 Cl 0.69624(18) 0.3306(2) 0.33538(16) 0.0705(11) Uani 1 1 d .
Cl18 Cl 0.6610(2) 0.4895(2) 0.38355(15) 0.0787(12) Uani 1 1 d .
Cl19 Cl 0.8011(2) 0.6095(2) 0.38355(13) 0.0695(10) Uani 1 1 d .
Cl20 Cl 0.98141(18) 0.57028(14) 0.33761(11) 0.0436(7) Uani 1 1 d .
Cl21 Cl 1.27761(17) 0.35124(15) 0.23547(11) 0.0404(6) Uani 1 1 d .
Cl22 Cl 1.41949(15) 0.34694(15) 0.33847(13) 0.0438(7) Uani 1 1 d .
Cl23 Cl 1.35568(16) 0.32403(16) 0.44568(12) 0.0479(7) Uani 1 1 d .
Cl24 Cl 1.14934(17) 0.30540(17) 0.44860(12) 0.0464(7) Uani 1 1 d .
O43 O 0.4939(4) 0.2154(3) 0.6996(3) 0.0294(15) Uani 1 1 d .
C43 C 0.5474(5) 0.2110(5) 0.7471(4) 0.024(2) Uani 1 1 d .
O44 O 0.4477(4) 0.2804(4) 0.7915(3) 0.0297(15) Uani 1 1 d .
C44 C 0.5208(6) 0.2486(5) 0.7988(4) 0.029(2) Uani 1 1 d .
C45 C 0.5683(6) 0.2516(6) 0.8513(4) 0.036(2) Uani 1 1 d .
C46 C 0.6444(6) 0.2155(5) 0.8517(4) 0.035(2) Uani 1 1 d .
C47 C 0.6700(6) 0.1765(5) 0.7995(4) 0.034(2) Uani 1 1 d .
C48 C 0.6213(6) 0.1743(5) 0.7472(4) 0.028(2) Uani 1 1 d .
O49 O 0.3286(4) 0.3160(3) 0.7402(3) 0.0274(14) Uani 1 1 d .
C49 C 0.3533(6) 0.3842(5) 0.7486(4) 0.027(2) Uani 1 1 d .
O50 O 0.4788(4) 0.3372(3) 0.7210(3) 0.0277(14) Uani 1 1 d .
C50 C 0.4378(6) 0.3957(5) 0.7359(4) 0.026(2) Uani 1 1 d .
C51 C 0.4747(6) 0.4632(5) 0.7407(4) 0.031(2) Uani 1 1 d .
C52 C 0.4247(6) 0.5189(5) 0.7582(4) 0.031(2) Uani 1 1 d .
C53 C 0.3401(7) 0.5080(6) 0.7721(4) 0.038(3) Uani 1 1 d .
C54 C 0.3023(6) 0.4398(5) 0.7664(4) 0.030(2) Uani 1 1 d .
O55 O 0.3382(4) 0.1934(3) 0.7149(3) 0.0284(15) Uani 1 1 d .
C55 C 0.2866(5) 0.1613(5) 0.6605(4) 0.024(2) Uani 1 1 d .
O56 O 0.3729(4) 0.2485(3) 0.6462(2) 0.0232(14) Uani 1 1 d .
C56 C 0.3065(5) 0.1927(5) 0.6223(4) 0.022(2) Uani 1 1 d .
C57 C 0.2595(6) 0.1688(5) 0.5653(4) 0.026(2) Uani 1 1 d .
C58 C 0.1920(5) 0.1101(5) 0.5478(4) 0.028(2) Uani 1 1 d .
C59 C 0.1723(6) 0.0779(5) 0.5858(4) 0.034(2) Uani 1 1 d .
C60 C 0.2199(6) 0.1035(5) 0.6422(4) 0.033(2) Uani 1 1 d .
Au61 Au 0.17455(3) 0.30766(2) 1.004252(18) 0.04146(14) Uani 1 1 d .
C61 C 0.2409(6) 0.3369(5) 0.9509(4) 0.033(2) Uani 1 1 d .
N62 N 0.2376(5) 0.2978(4) 0.8946(3) 0.0297(18) Uani 1 1 d .
C63 C 0.2944(6) 0.3316(5) 0.8704(4) 0.028(2) Uani 1 1 d .
H63A H 0.3037 0.3153 0.8312 0.034 Uiso 1 1 calc R
C64 C 0.3327(6) 0.3918(5) 0.9138(4) 0.029(2) Uani 1 1 d .
H64A H 0.3753 0.4267 0.9110 0.035 Uiso 1 1 calc R
N65 N 0.3002(5) 0.3950(4) 0.9636(3) 0.0270(18) Uani 1 1 d .
C66 C 0.1815(7) 0.2296(6) 0.8649(4) 0.038(3) Uani 1 1 d .
C67 C 0.0930(7) 0.2283(6) 0.8412(5) 0.043(3) Uani 1 1 d .
C68 C 0.0398(7) 0.1624(6) 0.8137(5) 0.052(3) Uani 1 1 d .
H68A H -0.0213 0.1595 0.7968 0.063 Uiso 1 1 calc R
C69 C 0.0755(7) 0.1008(6) 0.8109(5) 0.048(3) Uani 1 1 d .
H69A H 0.0384 0.0562 0.7920 0.057 Uiso 1 1 calc R
C70 C 0.1652(7) 0.1035(6) 0.8353(5) 0.044(3) Uani 1 1 d .
H70A H 0.1885 0.0610 0.8336 0.052 Uiso 1 1 calc R
C71 C 0.2202(7) 0.1688(6) 0.8621(4) 0.038(3) Uani 1 1 d .
C72 C 0.0531(8) 0.2961(6) 0.8440(6) 0.056(3) Uani 1 1 d .
H72A H 0.1017 0.3376 0.8643 0.068 Uiso 1 1 calc R
C73 C 0.0183(10) 0.2949(8) 0.7830(6) 0.087(5) Uani 1 1 d .
H73A H 0.0674 0.2894 0.7611 0.131 Uiso 1 1 calc R
H73B H -0.0046 0.3395 0.7862 0.131 Uiso 1 1 calc R
H73C H -0.0301 0.2551 0.7627 0.131 Uiso 1 1 calc R
C74 C -0.0245(9) 0.3055(9) 0.8813(8) 0.090(5) Uani 1 1 d .
H74A H -0.0003 0.3070 0.9204 0.136 Uiso 1 1 calc R
H74B H -0.0730 0.2655 0.8620 0.136 Uiso 1 1 calc R
H74C H -0.0480 0.3499 0.8844 0.136 Uiso 1 1 calc R
C75 C 0.3193(7) 0.1730(6) 0.8888(5) 0.041(3) Uani 1 1 d .
H75A H 0.3478 0.2235 0.9025 0.049 Uiso 1 1 calc R
C76 C 0.3696(8) 0.1285(7) 0.8434(6) 0.058(3) Uani 1 1 d .
H76A H 0.3641 0.1441 0.8103 0.086 Uiso 1 1 calc R
H76B H 0.3438 0.0784 0.8298 0.086 Uiso 1 1 calc R
H76C H 0.4332 0.1343 0.8610 0.086 Uiso 1 1 calc R
C77 C 0.3276(9) 0.1510(8) 0.9420(6) 0.070(4) Uani 1 1 d .
H77A H 0.2953 0.1808 0.9706 0.105 Uiso 1 1 calc R
H77B H 0.3911 0.1572 0.9598 0.105 Uiso 1 1 calc R
H77C H 0.3016 0.1011 0.9297 0.105 Uiso 1 1 calc R
C78 C 0.3266(6) 0.4517(5) 1.0197(4) 0.033(2) Uani 1 1 d .
C79 C 0.3982(7) 0.4451(6) 1.0595(4) 0.043(3) Uani 1 1 d .
C80 C 0.4229(8) 0.5007(7) 1.1134(4) 0.051(3) Uani 1 1 d .
H80A H 0.4717 0.4985 1.1410 0.061 Uiso 1 1 calc R
C81 C 0.3783(8) 0.5588(6) 1.1278(5) 0.050(3) Uani 1 1 d .
H81A H 0.3966 0.5957 1.1651 0.060 Uiso 1 1 calc R
C82 C 0.3072(7) 0.5642(6) 1.0889(5) 0.040(3) Uani 1 1 d .
H82A H 0.2766 0.6045 1.1000 0.048 Uiso 1 1 calc R
C83 C 0.2797(7) 0.5109(5) 1.0331(4) 0.036(2) Uani 1 1 d .
C84 C 0.4446(7) 0.3808(6) 1.0456(5) 0.052(3) Uani 1 1 d .
H84A H 0.4247 0.3521 1.0029 0.062 Uiso 1 1 calc R
C85 C 0.5462(8) 0.3986(7) 1.0575(5) 0.069(4) Uani 1 1 d .
H85A H 0.5634 0.4275 1.0355 0.104 Uiso 1 1 calc R
H85B H 0.5730 0.3547 1.0453 0.104 Uiso 1 1 calc R
H85C H 0.5680 0.4253 1.0993 0.104 Uiso 1 1 calc R
C86 C 0.4179(11) 0.3346(7) 1.0787(6) 0.077(4) Uani 1 1 d .
H86A H 0.3523 0.3228 1.0707 0.115 Uiso 1 1 calc R
H86B H 0.4392 0.3605 1.1207 0.115 Uiso 1 1 calc R
H86C H 0.4450 0.2909 1.0661 0.115 Uiso 1 1 calc R
C87 C 0.2018(6) 0.5154(6) 0.9885(5) 0.041(3) Uani 1 1 d .
H87A H 0.1987 0.4744 0.9511 0.049 Uiso 1 1 calc R
C88 C 0.2164(12) 0.5803(13) 0.9768(13) 0.209(17) Uani 1 1 d .
H88A H 0.1657 0.5812 0.9479 0.314 Uiso 1 1 calc R
H88B H 0.2721 0.5817 0.9616 0.314 Uiso 1 1 calc R
H88C H 0.2210 0.6215 1.0130 0.314 Uiso 1 1 calc R
C89 C 0.1184(10) 0.5107(18) 1.0062(10) 0.210(17) Uani 1 1 d .
H89A H 0.0706 0.5133 0.9763 0.315 Uiso 1 1 calc R
H89B H 0.1198 0.5501 1.0432 0.315 Uiso 1 1 calc R
H89C H 0.1066 0.4656 1.0114 0.315 Uiso 1 1 calc R
N90 N 0.1098(6) 0.2709(5) 1.0598(4) 0.054(3) Uani 1 1 d D
C91 C 0.0209(9) 0.2288(9) 1.0249(6) 0.093(5) Uani 1 1 d D
H91A H -0.0146 0.2606 1.0114 0.111 Uiso 1 1 calc R
H91B H -0.0118 0.2142 1.0513 0.111 Uiso 1 1 calc R
C92 C 0.0232(10) 0.1621(8) 0.9715(7) 0.094(5) Uani 1 1 d D
H92A H 0.0540 0.1280 0.9848 0.113 Uiso 1 1 calc R
H92B H 0.0591 0.1755 0.9459 0.113 Uiso 1 1 calc R
C93 C -0.0718(11) 0.1244(12) 0.9349(10) 0.141(9) Uani 1 1 d D
H93A H -0.1173 0.1371 0.9600 0.169 Uiso 1 1 calc R
H93B H -0.0865 0.1415 0.9025 0.169 Uiso 1 1 calc R
C94 C -0.076(2) 0.0526(13) 0.9124(19) 0.32(3) Uani 1 1 d D
H94A H -0.1371 0.0309 0.8913 0.475 Uiso 1 1 calc R
H94B H -0.0600 0.0355 0.9442 0.475 Uiso 1 1 calc R
H94C H -0.0337 0.0395 0.8856 0.475 Uiso 1 1 calc R
C95 C 0.0952(12) 0.3298(7) 1.1112(6) 0.090(5) Uani 1 1 d D
H95A H 0.1546 0.3507 1.1369 0.108 Uiso 1 1 calc R
H95B H 0.0592 0.3092 1.1328 0.108 Uiso 1 1 calc R
C96 C 0.0503(15) 0.3899(9) 1.1029(8) 0.133(7) Uani 1 1 d DU
H96A H -0.0152 0.3745 1.0896 0.160 Uiso 1 1 calc R
H96B H 0.0740 0.4033 1.0727 0.160 Uiso 1 1 calc R
C97 C 0.0685(19) 0.4547(11) 1.1612(9) 0.164(11) Uani 1 1 d D
H97A H 0.0724 0.4375 1.1939 0.197 Uiso 1 1 calc R
H97B H 0.1273 0.4824 1.1652 0.197 Uiso 1 1 calc R
C98 C 0.0049(15) 0.4976(14) 1.1654(11) 0.179(13) Uani 1 1 d D
H98A H 0.0181 0.5358 1.2040 0.268 Uiso 1 1 calc R
H98B H -0.0540 0.4702 1.1600 0.268 Uiso 1 1 calc R
H98C H 0.0041 0.5181 1.1353 0.268 Uiso 1 1 calc R
C99 C 0.1691(9) 0.2285(7) 1.0830(6) 0.068(4) Uani 1 1 d D
H99A H 0.2261 0.2600 1.1043 0.082 Uiso 1 1 calc R
H99B H 0.1835 0.1906 1.0490 0.082 Uiso 1 1 calc R
C100 C 0.1371(10) 0.1926(8) 1.1238(6) 0.086(5) Uani 1 1 d D
H10E H 0.0819 0.1585 1.1029 0.103 Uiso 1 1 calc R
H10F H 0.1223 0.2292 1.1584 0.103 Uiso 1 1 calc R
C101 C 0.2108(12) 0.1528(11) 1.1442(8) 0.114(6) Uani 1 1 d DU
H10G H 0.2160 0.1099 1.1107 0.136 Uiso 1 1 calc R
H10H H 0.2694 0.1840 1.1569 0.136 Uiso 1 1 calc R
C102 C 0.1921(16) 0.1322(12) 1.1910(9) 0.143(9) Uani 1 1 d D
H10B H 0.2403 0.1077 1.2020 0.215 Uiso 1 1 calc R
H10C H 0.1349 0.1003 1.1783 0.215 Uiso 1 1 calc R
H10D H 0.1881 0.1745 1.2246 0.215 Uiso 1 1 calc R
P61 P 0.98246(16) 0.32274(14) 0.27723(11) 0.0302(6) Uani 1 1 d .
O103 O 0.9305(4) 0.3221(3) 0.2107(3) 0.0306(15) Uani 1 1 d .
C103 C 0.8954(6) 0.2548(6) 0.1736(4) 0.033(2) Uani 1 1 d .
O104 O 0.9702(4) 0.2320(3) 0.2496(3) 0.0357(17) Uani 1 1 d .
C104 C 0.9210(6) 0.2047(5) 0.1962(4) 0.034(2) Uani 1 1 d .
C105 C 0.8940(8) 0.1332(6) 0.1631(5) 0.047(3) Uani 1 1 d .
C106 C 0.8390(7) 0.1139(6) 0.1078(5) 0.045(3) Uani 1 1 d .
C107 C 0.8114(7) 0.1638(6) 0.0880(4) 0.043(3) Uani 1 1 d .
C108 C 0.8392(7) 0.2366(5) 0.1195(4) 0.038(3) Uani 1 1 d .
O109 O 0.9943(4) 0.4132(3) 0.3029(3) 0.0296(15) Uani 1 1 d .
C109 C 0.9188(6) 0.4378(6) 0.3218(4) 0.030(2) Uani 1 1 d .
O110 O 0.8816(4) 0.3177(4) 0.3007(3) 0.0400(18) Uani 1 1 d .
C110 C 0.8548(6) 0.3834(6) 0.3210(5) 0.038(3) Uani 1 1 d .
C111 C 0.7744(6) 0.3975(7) 0.3381(5) 0.044(3) Uani 1 1 d .
C112 C 0.7601(7) 0.4687(8) 0.3579(5) 0.052(3) Uani 1 1 d .
C113 C 0.8215(8) 0.5226(7) 0.3596(5) 0.050(3) Uani 1 1 d .
C114 C 0.9019(7) 0.5066(6) 0.3396(4) 0.039(3) Uani 1 1 d .
O115 O 1.0352(4) 0.3201(4) 0.3423(3) 0.0324(16) Uani 1 1 d .
C115 C 1.1257(6) 0.3219(5) 0.3456(4) 0.030(2) Uani 1 1 d .
O116 O 1.0843(4) 0.3309(3) 0.2561(3) 0.0276(15) Uani 1 1 d .
C116 C 1.1543(6) 0.3307(5) 0.2977(4) 0.027(2) Uani 1 1 d .
C117 C 1.2440(6) 0.3377(5) 0.2941(4) 0.031(2) Uani 1 1 d .
C118 C 1.3066(6) 0.3364(5) 0.3410(4) 0.033(2) Uani 1 1 d .
C119 C 1.2772(6) 0.3257(5) 0.3878(4) 0.029(2) Uani 1 1 d .
C120 C 1.1874(6) 0.3186(5) 0.3905(4) 0.032(2) Uani 1 1 d .
C121 C 0.1196(8) 0.0995(4) 0.3243(10) 0.159(9) Uani 1 1 d DU
H12B H 0.1579 0.1341 0.3605 0.191 Uiso 1 1 calc R
H12C H 0.1053 0.1238 0.2967 0.191 Uiso 1 1 calc R
Cl25 Cl 0.0193(3) 0.0664(3) 0.3402(2) 0.1198(16) Uani 1 1 d DU
Cl26 Cl 0.1765(5) 0.0268(5) 0.2930(4) 0.214(4) Uani 1 1 d DU
C122 C 0.6180(9) 0.2108(18) 0.1881(8) 0.225(13) Uani 1 1 d DU
H12D H 0.6636 0.2516 0.2139 0.270 Uiso 1 1 calc R
H12E H 0.6393 0.1668 0.1898 0.270 Uiso 1 1 calc R
Cl27 Cl 0.5137(10) 0.2195(8) 0.2115(6) 0.333(7) Uani 1 1 d DU
Cl28 Cl 0.6029(10) 0.2081(9) 0.1156(6) 0.338(7) Uani 1 1 d DU

loop_
_atom_site_aniso_label
_atom_site_aniso_U_11
_atom_site_aniso_U_22
_atom_site_aniso_U_33
_atom_site_aniso_U_23
_atom_site_aniso_U_13
_atom_site_aniso_U_12
Au1 0.02732(19) 0.0223(2) 0.0341(2) 0.01252(17) 0.01408(16) 0.00309(14)
C1 0.023(4) 0.025(5) 0.026(5) 0.012(4) 0.002(4) 0.011(4)
N2 0.015(3) 0.018(4) 0.038(5) 0.011(4) 0.013(3) 0.001(3)
C3 0.015(4) 0.031(6) 0.055(7) 0.021(5) 0.016(4) 0.004(4)
C4 0.020(4) 0.033(6) 0.039(6) 0.017(5) 0.015(4) 0.008(4)
N5 0.024(4) 0.019(4) 0.031(4) 0.013(4) 0.007(3) 0.005(3)
C6 0.014(4) 0.022(5) 0.042(6) 0.012(4) 0.006(4) -0.005(4)
C7 0.018(4) 0.028(5) 0.030(5) 0.008(4) 0.005(4) -0.001(4)
C8 0.040(6) 0.022(6) 0.056(7) 0.015(5) 0.013(5) 0.007(4)
C9 0.041(5) 0.030(6) 0.026(5) 0.009(4) -0.004(5) 0.001(4)
C10 0.038(5) 0.036(6) 0.038(6) 0.013(5) 0.001(5) 0.000(5)
C11 0.040(5) 0.032(6) 0.034(6) 0.011(5) 0.008(5) 0.012(4)
C12 0.031(5) 0.023(5) 0.043(6) 0.009(5) 0.009(5) 0.008(4)
C13 0.053(6) 0.042(7) 0.038(6) 0.019(5) 0.010(5) 0.010(5)
C14 0.046(6) 0.039(7) 0.082(9) 0.041(7) -0.010(6) -0.008(5)
C15 0.050(6) 0.035(6) 0.036(6) 0.007(5) -0.019(5) 0.010(5)
C16 0.022(5) 0.052(8) 0.087(9) 0.028(7) 0.001(6) -0.005(5)
C17 0.036(6) 0.071(9) 0.081(9) 0.055(8) -0.006(6) -0.019(6)
C18 0.010(4) 0.019(5) 0.043(6) 0.015(4) 0.009(4) -0.001(3)
C19 0.023(4) 0.021(5) 0.046(6) 0.015(5) 0.021(4) 0.003(4)
C20 0.036(5) 0.024(6) 0.050(7) 0.019(5) 0.009(5) 0.003(4)
C21 0.027(5) 0.032(6) 0.039(6) 0.015(5) 0.000(5) -0.004(4)
C22 0.026(5) 0.029(6) 0.045(6) 0.017(5) -0.001(5) 0.000(4)
C23 0.025(4) 0.022(5) 0.028(5) 0.004(4) 0.006(4) 0.000(4)
C24 0.026(5) 0.030(5) 0.036(6) 0.021(5) -0.001(4) 0.002(4)
C25 0.056(8) 0.106(13) 0.067(9) -0.014(9) -0.016(7) 0.043(8)
C26 0.047(7) 0.150(15) 0.056(8) 0.062(10) 0.010(7) 0.005(8)
C27 0.025(5) 0.027(5) 0.035(6) 0.008(4) -0.005(4) -0.002(4)
C28 0.055(7) 0.043(7) 0.056(8) 0.025(6) 0.022(6) 0.002(5)
C29 0.058(7) 0.064(8) 0.032(6) 0.017(6) 0.004(6) 0.025(6)
N30 0.045(5) 0.031(5) 0.049(6) 0.017(4) 0.024(4) 0.010(4)
C31 0.102(6) 0.102(6) 0.102(6) 0.038(2) 0.0198(14) 0.0144(13)
C32 0.038(6) 0.085(10) 0.049(7) 0.030(7) -0.008(6) 0.017(6)
C33 0.156(9) 0.156(9) 0.155(9) 0.058(3) 0.0296(19) 0.0218(16)
C34 0.122(14) 0.073(11) 0.073(10) 0.030(9) 0.014(10) -0.003(10)
C35 0.089(5) 0.089(5) 0.089(5) 0.033(2) 0.0170(13) 0.0127(12)
C36 0.011(5) 0.110(11) 0.050(8) 0.005(7) 0.009(5) 0.012(6)
C37 0.145(8) 0.145(8) 0.145(8) 0.054(3) 0.0272(18) 0.0212(15)
C38 0.136(7) 0.136(7) 0.136(7) 0.051(3) 0.0260(17) 0.0198(15)
C39 0.099(5) 0.099(5) 0.100(5) 0.037(2) 0.0197(14) 0.0140(13)
C40 0.115(13) 0.039(9) 0.168(18) 0.037(10) 0.095(13) 0.013(8)
C41 0.153(9) 0.153(9) 0.153(9) 0.057(3) 0.0292(19) 0.0218(16)
C42 0.074(9) 0.080(11) 0.139(14) 0.081(11) 0.057(9) 0.036(8)
P1 0.0216(11) 0.0311(14) 0.0226(13) 0.0120(11) 0.0031(10) -0.0009(10)
Cl1 0.0391(13) 0.0530(17) 0.0242(13) 0.0128(12) 0.0009(11) 0.0046(12)
Cl2 0.0529(16) 0.081(2) 0.0438(17) 0.0293(16) -0.0016(14) 0.0251(16)
Cl3 0.0471(15) 0.065(2) 0.0602(19) 0.0316(16) 0.0086(14) 0.0273(14)
Cl4 0.0443(13) 0.0343(15) 0.0402(14) 0.0151(12) 0.0155(12) 0.0110(11)
Cl5 0.0389(13) 0.0372(15) 0.0424(15) 0.0132(12) 0.0156(12) -0.0021(11)
Cl6 0.0738(19) 0.0357(16) 0.0458(16) 0.0211(13) 0.0166(15) 0.0097(13)
Cl7 0.0609(17) 0.0522(18) 0.0419(16) 0.0251(14) 0.0142(14) 0.0300(14)
Cl8 0.0340(12) 0.0664(19) 0.0409(15) 0.0294(14) 0.0147(12) 0.0206(12)
Cl9 0.0299(11) 0.0355(14) 0.0284(12) 0.0185(11) 0.0035(10) 0.0027(10)
Cl10 0.0273(11) 0.0432(15) 0.0300(13) 0.0094(11) -0.0051(11) -0.0019(10)
Cl11 0.0592(17) 0.067(2) 0.0481(17) 0.0252(16) -0.0089(15) -0.0363(16)
Cl12 0.0606(17) 0.070(2) 0.0498(17) 0.0402(16) -0.0006(15) -0.0272(16)
Cl13 0.072(2) 0.0329(16) 0.082(2) 0.0317(16) -0.0085(18) -0.0052(14)
Cl14 0.106(3) 0.0354(18) 0.068(2) 0.0105(16) -0.008(2) -0.0137(17)
Cl15 0.106(3) 0.056(2) 0.0444(18) 0.0152(16) -0.0269(19) -0.0225(19)
Cl16 0.0530(15) 0.0471(17) 0.0378(15) 0.0251(13) -0.0075(13) -0.0012(13)
Cl17 0.0341(14) 0.126(3) 0.092(3) 0.086(3) 0.0172(16) 0.0133(17)
Cl18 0.0560(18) 0.161(4) 0.062(2) 0.075(2) 0.0316(17) 0.059(2)
Cl19 0.092(2) 0.090(3) 0.0368(16) 0.0250(17) 0.0178(17) 0.058(2)
Cl20 0.0583(16) 0.0377(15) 0.0325(14) 0.0135(12) -0.0001(13) 0.0080(12)
Cl21 0.0426(13) 0.0483(17) 0.0382(14) 0.0240(13) 0.0148(12) 0.0010(12)
Cl22 0.0267(12) 0.0528(17) 0.0591(18) 0.0295(15) 0.0093(12) 0.0038(11)
Cl23 0.0328(13) 0.070(2) 0.0474(16) 0.0347(15) -0.0037(12) 0.0033(13)
Cl24 0.0372(13) 0.077(2) 0.0418(16) 0.0414(15) 0.0088(12) 0.0080(13)
O43 0.027(3) 0.035(4) 0.030(4) 0.015(3) 0.009(3) 0.006(3)
C43 0.015(4) 0.033(6) 0.030(5) 0.021(5) 0.004(4) -0.005(4)
O44 0.025(3) 0.043(4) 0.018(3) 0.009(3) -0.003(3) 0.010(3)
C44 0.026(5) 0.034(6) 0.027(5) 0.013(5) 0.004(4) -0.004(4)
C45 0.033(5) 0.044(7) 0.033(6) 0.019(5) 0.004(5) 0.002(5)
C46 0.026(5) 0.039(6) 0.034(6) 0.012(5) -0.005(5) 0.001(4)
C47 0.034(5) 0.034(6) 0.034(6) 0.015(5) -0.002(5) 0.008(4)
C48 0.030(5) 0.024(5) 0.036(6) 0.013(4) 0.018(4) 0.002(4)
O49 0.024(3) 0.032(4) 0.030(4) 0.016(3) 0.007(3) 0.000(3)
C49 0.021(4) 0.039(6) 0.017(5) 0.008(4) -0.002(4) 0.008(4)
O50 0.023(3) 0.032(4) 0.029(4) 0.013(3) 0.008(3) 0.001(3)
C50 0.039(5) 0.026(5) 0.018(5) 0.012(4) 0.009(4) 0.010(4)
C51 0.031(5) 0.038(6) 0.024(5) 0.013(5) 0.005(4) 0.006(4)
C52 0.042(5) 0.029(6) 0.024(5) 0.013(4) 0.004(5) -0.001(4)
C53 0.057(6) 0.041(7) 0.024(5) 0.016(5) 0.008(5) 0.025(5)
C54 0.029(5) 0.043(6) 0.020(5) 0.015(5) 0.004(4) 0.010(4)
O55 0.029(3) 0.034(4) 0.022(3) 0.016(3) -0.002(3) -0.004(3)
C55 0.016(4) 0.033(5) 0.026(5) 0.012(4) 0.002(4) 0.007(4)
O56 0.021(3) 0.029(4) 0.022(3) 0.015(3) 0.003(3) -0.004(3)
C56 0.016(4) 0.023(5) 0.030(5) 0.012(4) 0.007(4) -0.003(3)
C57 0.022(4) 0.034(6) 0.020(5) 0.010(4) 0.000(4) 0.009(4)
C58 0.012(4) 0.037(6) 0.031(5) 0.011(5) 0.000(4) -0.004(4)
C59 0.029(5) 0.032(6) 0.034(6) 0.009(5) 0.000(5) -0.006(4)
C60 0.025(5) 0.041(6) 0.034(6) 0.019(5) 0.002(4) -0.012(4)
Au61 0.0512(3) 0.0392(3) 0.0353(3) 0.0114(2) 0.0221(2) -0.0010(2)
C61 0.027(5) 0.039(6) 0.029(6) 0.013(5) 0.001(4) -0.007(4)
N62 0.034(4) 0.030(5) 0.025(4) 0.010(4) 0.008(4) -0.001(3)
C63 0.034(5) 0.029(6) 0.023(5) 0.010(4) 0.010(4) 0.004(4)
C64 0.038(5) 0.034(6) 0.026(5) 0.017(5) 0.013(4) 0.013(4)
N65 0.033(4) 0.027(4) 0.017(4) 0.005(3) 0.000(3) 0.001(3)
C66 0.049(6) 0.038(6) 0.029(6) 0.014(5) 0.010(5) -0.001(5)
C67 0.043(6) 0.032(6) 0.054(7) 0.016(5) 0.016(6) -0.003(5)
C68 0.041(6) 0.051(8) 0.058(8) 0.017(6) 0.005(6) -0.008(6)
C69 0.046(6) 0.031(6) 0.061(8) 0.012(6) 0.018(6) -0.015(5)
C70 0.044(6) 0.028(6) 0.050(7) 0.004(5) 0.013(5) -0.005(5)
C71 0.057(6) 0.036(6) 0.027(6) 0.011(5) 0.021(5) 0.010(5)
C72 0.048(7) 0.045(7) 0.067(8) 0.022(7) -0.012(7) -0.003(6)
C73 0.090(11) 0.067(10) 0.089(11) 0.036(9) -0.039(9) -0.009(8)
C74 0.063(9) 0.076(11) 0.127(15) 0.027(10) 0.024(10) 0.019(8)
C75 0.043(6) 0.030(6) 0.053(7) 0.016(5) 0.012(5) 0.008(5)
C76 0.046(6) 0.062(9) 0.069(9) 0.027(7) 0.015(6) 0.013(6)
C77 0.069(9) 0.083(11) 0.061(9) 0.036(8) 0.002(7) 0.006(8)
C78 0.035(5) 0.036(6) 0.031(6) 0.012(5) 0.018(5) 0.000(4)
C79 0.052(6) 0.052(7) 0.023(6) 0.016(5) 0.002(5) 0.005(5)
C80 0.059(7) 0.060(8) 0.017(5) 0.004(5) -0.012(5) 0.005(6)
C81 0.069(8) 0.043(7) 0.030(6) 0.005(5) 0.018(6) -0.003(6)
C82 0.041(6) 0.033(6) 0.038(6) 0.000(5) 0.012(5) 0.011(5)
C83 0.045(6) 0.028(6) 0.039(6) 0.014(5) 0.017(5) 0.000(5)
C84 0.047(6) 0.054(8) 0.040(7) 0.008(6) -0.015(6) 0.018(6)
C85 0.068(8) 0.076(10) 0.039(7) -0.003(7) -0.019(7) 0.031(7)
C86 0.112(12) 0.051(9) 0.074(10) 0.031(8) 0.013(9) 0.021(8)
C87 0.033(5) 0.042(7) 0.043(6) 0.010(5) 0.006(5) 0.012(5)
C88 0.097(14) 0.23(3) 0.36(4) 0.26(3) -0.109(19) -0.080(16)
C89 0.037(8) 0.53(5) 0.15(2) 0.22(3) 0.032(11) 0.053(17)
N90 0.048(5) 0.062(7) 0.039(6) 0.008(5) 0.013(5) -0.024(5)
C91 0.103(12) 0.110(15) 0.080(11) 0.045(11) 0.045(10) 0.000(10)
C92 0.094(11) 0.069(11) 0.103(13) 0.022(10) 0.016(10) -0.034(9)
C93 0.089(13) 0.18(2) 0.17(2) 0.09(2) 0.026(14) -0.041(15)
C94 0.17(3) 0.11(2) 0.50(7) -0.09(3) 0.13(4) -0.04(2)
C95 0.122(13) 0.070(11) 0.081(11) 0.011(9) 0.070(10) 0.011(9)
C96 0.133(7) 0.133(7) 0.133(7) 0.050(3) 0.0254(17) 0.0191(15)
C97 0.23(3) 0.074(15) 0.114(17) -0.051(13) 0.042(19) -0.008(17)
C98 0.120(18) 0.14(2) 0.15(2) -0.077(18) 0.001(16) 0.003(16)
C99 0.101(11) 0.063(9) 0.055(8) 0.036(7) 0.027(8) 0.000(8)
C100 0.100(11) 0.095(13) 0.057(9) 0.023(9) 0.028(9) -0.020(9)
C101 0.114(6) 0.114(6) 0.114(6) 0.043(2) 0.0215(15) 0.0161(13)
C102 0.18(2) 0.14(2) 0.131(18) 0.089(17) 0.019(16) 0.002(17)
P61 0.0284(12) 0.0365(15) 0.0321(14) 0.0231(12) 0.0026(11) -0.0029(11)
O103 0.035(3) 0.028(4) 0.028(4) 0.016(3) -0.005(3) -0.002(3)
C103 0.031(5) 0.042(6) 0.032(6) 0.023(5) 0.005(5) 0.003(4)
O104 0.035(4) 0.033(4) 0.040(4) 0.022(3) -0.006(3) -0.008(3)
C104 0.038(5) 0.032(6) 0.032(6) 0.017(5) 0.002(5) -0.001(4)
C105 0.063(7) 0.032(6) 0.051(7) 0.027(6) 0.002(6) 0.000(5)
C106 0.055(7) 0.026(6) 0.048(7) 0.011(5) 0.005(6) -0.014(5)
C107 0.058(7) 0.033(6) 0.028(6) 0.010(5) -0.004(5) -0.020(5)
C108 0.040(6) 0.039(6) 0.030(6) 0.017(5) -0.004(5) -0.014(5)
O109 0.027(3) 0.032(4) 0.037(4) 0.021(3) 0.007(3) 0.005(3)
C109 0.026(5) 0.049(7) 0.019(5) 0.024(5) -0.008(4) -0.007(4)
O110 0.028(3) 0.054(5) 0.043(4) 0.029(4) 0.001(3) -0.003(3)
C110 0.037(5) 0.053(7) 0.040(6) 0.033(6) 0.011(5) 0.016(5)
C111 0.030(5) 0.073(9) 0.040(6) 0.040(6) -0.001(5) 0.002(5)
C112 0.041(6) 0.104(11) 0.033(6) 0.047(7) 0.016(5) 0.031(7)
C113 0.061(7) 0.074(9) 0.034(6) 0.033(6) 0.016(6) 0.034(7)
C114 0.048(6) 0.046(7) 0.023(5) 0.013(5) -0.001(5) 0.009(5)
O115 0.027(3) 0.045(4) 0.029(4) 0.023(3) -0.001(3) -0.005(3)
C115 0.034(5) 0.024(5) 0.031(6) 0.011(4) 0.006(5) 0.002(4)
O116 0.031(3) 0.032(4) 0.027(4) 0.020(3) 0.005(3) 0.004(3)
C116 0.035(5) 0.021(5) 0.024(5) 0.009(4) 0.001(4) 0.005(4)
C117 0.037(5) 0.026(5) 0.038(6) 0.021(5) 0.014(5) -0.003(4)
C118 0.039(5) 0.021(5) 0.037(6) 0.010(4) 0.002(5) 0.006(4)
C119 0.029(5) 0.035(6) 0.029(5) 0.019(5) 0.005(4) 0.002(4)
C120 0.039(5) 0.036(6) 0.030(5) 0.018(5) 0.012(5) 0.007(4)
C121 0.159(9) 0.159(9) 0.159(9) 0.059(3) 0.030(2) 0.0230(16)
Cl25 0.1198(19) 0.1213(19) 0.1176(18) 0.0444(11) 0.0214(10) 0.0154(10)
Cl26 0.213(4) 0.214(4) 0.214(4) 0.0779(16) 0.0414(12) 0.0301(11)
C122 0.225(13) 0.225(13) 0.225(13) 0.084(5) 0.042(3) 0.032(2)
Cl27 0.333(7) 0.333(7) 0.333(7) 0.123(3) 0.0638(16) 0.0470(14)
Cl28 0.338(7) 0.338(7) 0.338(7) 0.125(3) 0.0642(17) 0.0483(14)

loop_
_atom_type_symbol
_atom_type_description
_atom_type_scat_dispersion_real
_atom_type_scat_dispersion_imag
_atom_type_scat_source
C C 0.0033 0.0016 'International Tables Vol C Tables 4.2.6.8 and 6.1.1.4'
H H 0.0000 0.0000 'International Tables Vol C Tables 4.2.6.8 and 6.1.1.4'
N N 0.0061 0.0033 'International Tables Vol C Tables 4.2.6.8 and 6.1.1.4'
O O 0.0106 0.0060 'International Tables Vol C Tables 4.2.6.8 and 6.1.1.4'
P P 0.1023 0.0942 'International Tables Vol C Tables 4.2.6.8 and 6.1.1.4'
Cl Cl 0.1484 0.1585 'International Tables Vol C Tables 4.2.6.8 and 6.1.1.4'
Au Au -2.0133 8.8022 'International Tables Vol C Tables 4.2.6.8 and 6.1.1.4'

loop_
_geom_angle_atom_site_label_1
_geom_angle_atom_site_label_2
_geom_angle_atom_site_label_3
_geom_angle
C1 Au1 N30 177.8(3)
N5 C1 N2 104.6(7)
N5 C1 Au1 127.3(6)
N2 C1 Au1 128.0(7)
C1 N2 C3 110.3(7)
C1 N2 C6 122.7(7)
C3 N2 C6 127.1(7)
C4 C3 N2 106.9(7)
C4 C3 H3A 126.6
N2 C3 H3A 126.6
C3 C4 N5 106.8(8)
C3 C4 H4A 126.6
N5 C4 H4A 126.6
C1 N5 C4 111.4(8)
C1 N5 C18 123.1(7)
C4 N5 C18 125.4(8)
C11 C6 C7 122.9(9)
C11 C6 N2 119.3(8)
C7 C6 N2 117.8(8)
C8 C7 C6 116.4(9)
C8 C7 C12 121.8(9)
C6 C7 C12 121.8(8)
C9 C8 C7 122.1(9)
C9 C8 H8A 118.9
C7 C8 H8A 118.9
C8 C9 C10 119.7(10)
C8 C9 H9A 120.1
C10 C9 H9A 120.1
C11 C10 C9 120.3(9)
C11 C10 H10A 119.9
C9 C10 H10A 119.9
C6 C11 C10 118.6(9)
C6 C11 C15 122.1(9)
C10 C11 C15 119.3(9)
C14 C12 C7 108.7(9)
C14 C12 C13 110.0(8)
C7 C12 C13 113.0(8)
C14 C12 H12A 108.4
C7 C12 H12A 108.4
C13 C12 H12A 108.4
C12 C13 H13A 109.5
C12 C13 H13B 109.5
H13A C13 H13B 109.5
C12 C13 H13C 109.5
H13A C13 H13C 109.5
H13B C13 H13C 109.5
C12 C14 H14A 109.5
C12 C14 H14B 109.5
H14A C14 H14B 109.5
C12 C14 H14C 109.5
H14A C14 H14C 109.5
H14B C14 H14C 109.5
C16 C15 C11 111.1(9)
C16 C15 C17 111.4(9)
C11 C15 C17 109.5(9)
C16 C15 H15A 108.3
C11 C15 H15A 108.3
C17 C15 H15A 108.3
C15 C16 H16A 109.5
C15 C16 H16B 109.5
H16A C16 H16B 109.5
C15 C16 H16C 109.5
H16A C16 H16C 109.5
H16B C16 H16C 109.5
C15 C17 H17A 109.5
C15 C17 H17B 109.5
H17A C17 H17B 109.5
C15 C17 H17C 109.5
H17A C17 H17C 109.5
H17B C17 H17C 109.5
C19 C18 C23 123.9(8)
C19 C18 N5 118.4(8)
C23 C18 N5 117.7(7)
C18 C19 C20 115.4(8)
C18 C19 C24 122.6(8)
C20 C19 C24 121.9(8)
C21 C20 C19 122.4(9)
C21 C20 H20A 118.8
C19 C20 H20A 118.8
C20 C21 C22 119.5(9)
C20 C21 H21A 120.2
C22 C21 H21A 120.2
C23 C22 C21 121.2(9)
C23 C22 H22A 119.4
C21 C22 H22A 119.4
C22 C23 C18 117.2(8)
C22 C23 C27 121.4(8)
C18 C23 C27 121.4(7)
C26 C24 C19 113.7(8)
C26 C24 C25 111.8(11)
C19 C24 C25 109.2(9)
C26 C24 H24A 107.3
C19 C24 H24A 107.3
C25 C24 H24A 107.3
C24 C25 H25A 109.5
C24 C25 H25B 109.5
H25A C25 H25B 109.5
C24 C25 H25C 109.5
H25A C25 H25C 109.5
H25B C25 H25C 109.5
C24 C26 H26A 109.5
C24 C26 H26B 109.5
H26A C26 H26B 109.5
C24 C26 H26C 109.5
H26A C26 H26C 109.5
H26B C26 H26C 109.5
C23 C27 C28 112.3(8)
C23 C27 C29 110.0(8)
C28 C27 C29 109.6(8)
C23 C27 H27A 108.3
C28 C27 H27A 108.3
C29 C27 H27A 108.3
C27 C28 H28A 109.5
C27 C28 H28B 109.5
H28A C28 H28B 109.5
C27 C28 H28C 109.5
H28A C28 H28C 109.5
H28B C28 H28C 109.5
C27 C29 H29A 109.5
C27 C29 H29B 109.5
H29A C29 H29B 109.5
C27 C29 H29C 109.5
H29A C29 H29C 109.5
H29B C29 H29C 109.5
C39 N30 C35 117.4(11)
C39 N30 C31 101.8(11)
C35 N30 C31 106.4(10)
C39 N30 Au1 110.5(9)
C35 N30 Au1 109.7(8)
C31 N30 Au1 110.7(8)
C32 C31 N30 119.2(12)
C32 C31 H31A 107.5
N30 C31 H31A 107.5
C32 C31 H31B 107.5
N30 C31 H31B 107.5
H31A C31 H31B 107.0
C31 C32 C33 117.0(13)
C31 C32 H32A 108.0
C33 C32 H32A 108.0
C31 C32 H32B 108.0
C33 C32 H32B 108.0
H32A C32 H32B 107.3
C34 C33 C32 125.4(18)
C34 C33 H33A 106.0
C32 C33 H33A 106.0
C34 C33 H33B 106.0
C32 C33 H33B 106.0
H33A C33 H33B 106.3
C33 C34 H34A 109.5
C33 C34 H34B 109.5
H34A C34 H34B 109.5
C33 C34 H34C 109.5
H34A C34 H34C 109.5
H34B C34 H34C 109.5
N30 C35 C36 116.8(12)
N30 C35 H35A 108.1
C36 C35 H35A 108.1
N30 C35 H35B 108.1
C36 C35 H35B 108.1
H35A C35 H35B 107.3
C37 C36 C35 120.7(14)
C37 C36 H36A 107.1
C35 C36 H36A 107.1
C37 C36 H36B 107.1
C35 C36 H36B 107.1
H36A C36 H36B 106.8
C38 C37 C36 106.7(17)
C38 C37 H37A 110.4
C36 C37 H37A 110.4
C38 C37 H37B 110.4
C36 C37 H37B 110.4
H37A C37 H37B 108.6
C37 C38 H38A 109.5
C37 C38 H38B 109.5
H38A C38 H38B 109.5
C37 C38 H38C 109.5
H38A C38 H38C 109.5
H38B C38 H38C 109.5
C40 C39 N30 130.9(14)
C40 C39 H39A 104.5
N30 C39 H39A 104.5
C40 C39 H39B 104.5
N30 C39 H39B 104.5
H39A C39 H39B 105.7
C39 C40 C41 130.2(18)
C39 C40 H40A 104.7
C41 C40 H40A 104.7
C39 C40 H40B 104.7
C41 C40 H40B 104.7
H40A C40 H40B 105.7
C42 C41 C40 131(2)
C42 C41 H41A 104.6
C40 C41 H41A 104.6
C42 C41 H41B 104.6
C40 C41 H41B 104.6
H41A C41 H41B 105.7
C41 C42 H42A 109.5
C41 C42 H42B 109.5
H42A C42 H42B 109.5
C41 C42 H42C 109.5
H42A C42 H42C 109.5
H42B C42 H42C 109.5
O43 P1 O49 178.3(3)
O43 P1 O50 88.4(3)
O49 P1 O50 91.0(3)
O43 P1 O56 88.7(3)
O49 P1 O56 92.9(3)
O50 P1 O56 87.2(3)
O43 P1 O55 93.1(3)
O49 P1 O55 87.6(3)
O50 P1 O55 177.6(3)
O56 P1 O55 91.0(3)
O43 P1 O44 91.0(3)
O49 P1 O44 87.5(3)
O50 P1 O44 93.5(3)
O56 P1 O44 179.2(3)
O55 P1 O44 88.4(3)
C43 O43 P1 112.0(6)
O43 C43 C44 112.1(8)
O43 C43 C48 127.2(9)
C44 C43 C48 120.7(8)
C44 O44 P1 111.2(6)
O44 C44 C45 126.0(9)
O44 C44 C43 113.8(7)
C45 C44 C43 120.2(9)
C44 C45 C46 119.3(10)
C44 C45 Cl1 119.7(8)
C46 C45 Cl1 120.9(7)
C47 C46 C45 120.4(8)
C47 C46 Cl2 120.4(7)
C45 C46 Cl2 119.2(8)
C48 C47 C46 119.3(9)
C48 C47 Cl3 120.1(8)
C46 C47 Cl3 120.5(7)
C47 C48 C43 120.0(9)
C47 C48 Cl4 122.1(7)
C43 C48 Cl4 117.9(7)
C49 O49 P1 112.1(5)
O49 C49 C50 112.3(8)
O49 C49 C54 126.6(8)
C50 C49 C54 121.0(9)
C50 O50 P1 111.0(5)
O50 C50 C49 113.5(8)
O50 C50 C51 125.4(8)
C49 C50 C51 121.0(9)
C52 C51 C50 118.6(9)
C52 C51 Cl5 122.1(8)
C50 C51 Cl5 119.4(8)
C51 C52 C53 120.8(9)
C51 C52 Cl6 119.6(8)
C53 C52 Cl6 119.6(8)
C52 C53 C54 120.6(9)
C52 C53 Cl7 121.2(8)
C54 C53 Cl7 118.3(8)
C49 C54 C53 118.0(9)
C49 C54 Cl8 119.1(8)
C53 C54 Cl8 122.9(8)
C55 O55 P1 111.2(5)
O55 C55 C56 112.9(7)
O55 C55 C60 126.9(8)
C56 C55 C60 120.2(8)
C56 O56 P1 111.2(5)
O56 C56 C55 113.7(7)
O56 C56 C57 124.8(8)
C55 C56 C57 121.5(8)
C56 C57 C58 117.2(8)
C56 C57 Cl9 120.1(7)
C58 C57 Cl9 122.8(7)
C59 C58 C57 121.6(8)
C59 C58 Cl10 120.4(7)
C57 C58 Cl10 118.0(7)
C60 C59 C58 119.6(8)
C60 C59 Cl11 119.9(8)
C58 C59 Cl11 120.5(7)
C59 C60 C55 119.9(9)
C59 C60 Cl12 122.4(7)
C55 C60 Cl12 117.6(7)
C61 Au61 N90 176.0(4)
N62 C61 N65 106.3(8)
N62 C61 Au61 124.9(7)
N65 C61 Au61 128.6(7)
C61 N62 C63 110.8(8)
C61 N62 C66 122.7(8)
C63 N62 C66 126.5(8)
C64 C63 N62 105.3(8)
C64 C63 H63A 127.4
N62 C63 H63A 127.4
C63 C64 N65 108.6(8)
C63 C64 H64A 125.7
N65 C64 H64A 125.7
C61 N65 C64 108.9(8)
C61 N65 C78 125.9(8)
C64 N65 C78 125.2(8)
C67 C66 C71 123.8(10)
C67 C66 N62 118.4(9)
C71 C66 N62 117.8(9)
C66 C67 C68 117.5(11)
C66 C67 C72 122.4(9)
C68 C67 C72 120.1(10)
C67 C68 C69 120.4(10)
C67 C68 H68A 119.8
C69 C68 H68A 119.8
C68 C69 C70 121.0(10)
C68 C69 H69A 119.5
C70 C69 H69A 119.5
C69 C70 C71 119.7(11)
C69 C70 H70A 120.2
C71 C70 H70A 120.2
C66 C71 C70 117.6(10)
C66 C71 C75 121.9(9)
C70 C71 C75 120.6(10)
C73 C72 C67 111.3(11)
C73 C72 C74 111.0(11)
C67 C72 C74 109.6(10)
C73 C72 H72A 108.3
C67 C72 H72A 108.3
C74 C72 H72A 108.3
C72 C73 H73A 109.5
C72 C73 H73B 109.5
H73A C73 H73B 109.5
C72 C73 H73C 109.5
H73A C73 H73C 109.5
H73B C73 H73C 109.5
C72 C74 H74A 109.5
C72 C74 H74B 109.5
H74A C74 H74B 109.5
C72 C74 H74C 109.5
H74A C74 H74C 109.5
H74B C74 H74C 109.5
C76 C75 C71 111.3(9)
C76 C75 C77 111.2(10)
C71 C75 C77 110.9(9)
C76 C75 H75A 107.7
C71 C75 H75A 107.7
C77 C75 H75A 107.7
C75 C76 H76A 109.5
C75 C76 H76B 109.5
H76A C76 H76B 109.5
C75 C76 H76C 109.5
H76A C76 H76C 109.5
H76B C76 H76C 109.5
C75 C77 H77A 109.5
C75 C77 H77B 109.5
H77A C77 H77B 109.5
C75 C77 H77C 109.5
H77A C77 H77C 109.5
H77B C77 H77C 109.5
C79 C78 C83 122.7(9)
C79 C78 N65 118.0(9)
C83 C78 N65 119.3(9)
C80 C79 C78 117.0(10)
C80 C79 C84 120.9(9)
C78 C79 C84 122.0(9)
C81 C80 C79 121.6(10)
C81 C80 H80A 119.2
C79 C80 H80A 119.2
C80 C81 C82 121.0(10)
C80 C81 H81A 119.5
C82 C81 H81A 119.5
C81 C82 C83 120.7(10)
C81 C82 H82A 119.7
C83 C82 H82A 119.7
C82 C83 C78 117.0(9)
C82 C83 C87 122.2(9)
C78 C83 C87 120.8(9)
C79 C84 C85 112.9(10)
C79 C84 C86 111.4(11)
C85 C84 C86 109.6(10)
C79 C84 H84A 107.6
C85 C84 H84A 107.6
C86 C84 H84A 107.6
C84 C85 H85A 109.5
C84 C85 H85B 109.5
H85A C85 H85B 109.5
C84 C85 H85C 109.5
H85A C85 H85C 109.5
H85B C85 H85C 109.5
C84 C86 H86A 109.5
C84 C86 H86B 109.5
H86A C86 H86B 109.5
C84 C86 H86C 109.5
H86A C86 H86C 109.5
H86B C86 H86C 109.5
C89 C87 C88 109.5(18)
C89 C87 C83 112.3(11)
C88 C87 C83 111.7(10)
C89 C87 H87A 107.7
C88 C87 H87A 107.7
C83 C87 H87A 107.7
C87 C88 H88A 109.5
C87 C88 H88B 109.5
H88A C88 H88B 109.5
C87 C88 H88C 109.5
H88A C88 H88C 109.5
H88B C88 H88C 109.5
C87 C89 H89A 109.5
C87 C89 H89B 109.5
H89A C89 H89B 109.5
C87 C89 H89C 109.5
H89A C89 H89C 109.5
H89B C89 H89C 109.5
C95 N90 C99 105.9(10)
C95 N90 C91 109.7(11)
C99 N90 C91 113.0(11)
C95 N90 Au61 111.9(8)
C99 N90 Au61 109.0(7)
C91 N90 Au61 107.5(7)
N90 C91 C92 117.0(12)
N90 C91 H91A 108.1
C92 C91 H91A 108.0
N90 C91 H91B 108.0
C92 C91 H91B 108.0
H91A C91 H91B 107.3
C91 C92 C93 113.9(15)
C91 C92 H92A 108.8
C93 C92 H92A 108.8
C91 C92 H92B 108.8
C93 C92 H92B 108.8
H92A C92 H92B 107.7
C94 C93 C92 112(2)
C94 C93 H93A 109.2
C92 C93 H93A 109.2
C94 C93 H93B 109.2
C92 C93 H93B 109.2
H93A C93 H93B 107.9
C93 C94 H94A 109.5
C93 C94 H94B 109.5
H94A C94 H94B 109.5
C93 C94 H94C 109.5
H94A C94 H94C 109.5
H94B C94 H94C 109.5
N90 C95 C96 119.6(14)
N90 C95 H95A 107.4
C96 C95 H95A 107.4
N90 C95 H95B 107.4
C96 C95 H95B 107.4
H95A C95 H95B 107.0
C95 C96 C97 109.8(16)
C95 C96 H96A 109.7
C97 C96 H96A 109.7
C95 C96 H96B 109.7
C97 C96 H96B 109.7
H96A C96 H96B 108.2
C98 C97 C96 113(2)
C98 C97 H97A 108.9
C96 C97 H97A 108.9
C98 C97 H97B 108.9
C96 C97 H97B 108.9
H97A C97 H97B 107.7
C97 C98 H98A 109.5
C97 C98 H98B 109.5
H98A C98 H98B 109.5
C97 C98 H98C 109.5
H98A C98 H98C 109.5
H98B C98 H98C 109.5
N90 C99 C100 120.3(11)
N90 C99 H99A 107.3
C100 C99 H99A 107.3
N90 C99 H99B 107.3
C100 C99 H99B 107.3
H99A C99 H99B 106.9
C99 C100 C101 111.5(12)
C99 C100 H10E 109.3
C101 C100 H10E 109.3
C99 C100 H10F 109.3
C101 C100 H10F 109.3
H10E C100 H10F 108.0
C102 C101 C100 112.9(16)
C102 C101 H10G 109.0
C100 C101 H10G 109.0
C102 C101 H10H 109.0
C100 C101 H10H 109.0
H10G C101 H10H 107.8
C101 C102 H10B 109.5
C101 C102 H10C 109.5
H10B C102 H10C 109.5
C101 C102 H10D 109.5
H10B C102 H10D 109.5
H10C C102 H10D 109.5
O109 P61 O104 178.4(3)
O109 P61 O116 86.3(3)
O104 P61 O116 93.2(3)
O109 P61 O115 93.9(3)
O104 P61 O115 87.6(3)
O116 P61 O115 90.8(3)
O109 P61 O103 88.2(3)
O104 P61 O103 90.4(3)
O116 P61 O103 88.6(3)
O115 P61 O103 177.8(4)
O109 P61 O110 91.8(3)
O104 P61 O110 88.8(4)
O116 P61 O110 177.7(4)
O115 P61 O110 88.1(3)
O103 P61 O110 92.5(3)
C103 O103 P61 110.9(5)
O103 C103 C104 112.0(8)
O103 C103 C108 125.5(9)
C104 C103 C108 122.5(10)
C104 O104 P61 111.8(6)
O104 C104 C103 114.2(9)
O104 C104 C105 126.3(9)
C103 C104 C105 119.5(9)
C104 C105 C106 118.6(9)
C104 C105 Cl13 118.0(8)
C106 C105 Cl13 123.3(8)
C107 C106 C105 120.7(10)
C107 C106 Cl14 121.2(8)
C105 C106 Cl14 118.0(8)
C106 C107 C108 122.2(9)
C106 C107 Cl15 120.7(8)
C108 C107 Cl15 117.1(8)
C103 C108 C107 116.3(9)
C103 C108 Cl16 120.3(8)
C107 C108 Cl16 123.4(7)
C109 O109 P61 111.4(6)
O109 C109 C114 126.8(9)
O109 C109 C110 112.7(9)
C114 C109 C110 120.5(10)
C110 O110 P61 110.5(6)
O110 C110 C111 125.7(10)
O110 C110 C109 112.9(9)
C111 C110 C109 121.4(11)
C110 C111 C112 117.0(10)
C110 C111 Cl17 120.9(10)
C112 C111 Cl17 122.1(9)
C113 C112 C111 122.8(10)
C113 C112 Cl18 118.7(11)
C111 C112 Cl18 118.5(10)
C112 C113 C114 119.2(11)
C112 C113 Cl19 121.5(10)
C114 C113 Cl19 119.3(10)
C109 C114 C113 119.1(11)
C109 C114 Cl20 118.2(8)
C113 C114 Cl20 122.6(9)
C115 O115 P61 112.0(6)
O115 C115 C120 127.2(9)
O115 C115 C116 112.7(8)
C120 C115 C116 120.1(9)
C116 O116 P61 111.6(5)
O116 C116 C117 125.5(8)
O116 C116 C115 112.7(8)
C117 C116 C115 121.8(8)
C116 C117 C118 117.6(9)
C116 C117 Cl21 120.8(7)
C118 C117 Cl21 121.5(7)
C119 C118 C117 120.1(9)
C119 C118 Cl22 121.2(7)
C117 C118 Cl22 118.7(8)
C120 C119 C118 121.4(8)
C120 C119 Cl23 118.9(7)
C118 C119 Cl23 119.6(7)
C115 C120 C119 118.9(9)
C115 C120 Cl24 118.9(7)
C119 C120 Cl24 122.2(7)
Cl25 C121 Cl26 108.0(3)
Cl25 C121 H12B 110.1
Cl26 C121 H12B 110.1
Cl25 C121 H12C 110.1
Cl26 C121 H12C 110.1
H12B C121 H12C 108.4
Cl28 C122 Cl27 108.3(3)
Cl28 C122 H12D 110.0
Cl27 C122 H12D 110.0
Cl28 C122 H12E 110.0
Cl27 C122 H12E 110.0
H12D C122 H12E 108.4

loop_
_geom_bond_atom_site_label_1
_geom_bond_atom_site_label_2
_geom_bond_distance
Au1 C1 1.978(9)
Au1 N30 2.092(8)
C1 N5 1.366(11)
C1 N2 1.370(11)
N2 C3 1.399(11)
N2 C6 1.443(12)
C3 C4 1.359(13)
C3 H3A 0.9500
C4 N5 1.380(11)
C4 H4A 0.9500
N5 C18 1.463(11)
C6 C11 1.370(13)
C6 C7 1.413(13)
C7 C8 1.380(14)
C7 C12 1.526(13)
C8 C9 1.372(14)
C8 H8A 0.9500
C9 C10 1.397(14)
C9 H9A 0.9500
C10 C11 1.380(14)
C10 H10A 0.9500
C11 C15 1.554(13)
C12 C14 1.521(13)
C12 C13 1.550(13)
C12 H12A 1.0000
C13 H13A 0.9800
C13 H13B 0.9800
C13 H13C 0.9800
C14 H14A 0.9800
C14 H14B 0.9800
C14 H14C 0.9800
C15 C16 1.515(13)
C15 C17 1.588(16)
C15 H15A 1.0000
C16 H16A 0.9800
C16 H16B 0.9800
C16 H16C 0.9800
C17 H17A 0.9800
C17 H17B 0.9800
C17 H17C 0.9800
C18 C19 1.395(12)
C18 C23 1.405(12)
C19 C20 1.397(13)
C19 C24 1.515(12)
C20 C21 1.368(13)
C20 H20A 0.9500
C21 C22 1.400(13)
C21 H21A 0.9500
C22 C23 1.365(12)
C22 H22A 0.9500
C23 C27 1.522(13)
C24 C26 1.506(15)
C24 C25 1.522(16)
C24 H24A 1.0000
C25 H25A 0.9800
C25 H25B 0.9800
C25 H25C 0.9800
C26 H26A 0.9800
C26 H26B 0.9800
C26 H26C 0.9800
C27 C28 1.520(15)
C27 C29 1.551(14)
C27 H27A 1.0000
C28 H28A 0.9800
C28 H28B 0.9800
C28 H28C 0.9800
C29 H29A 0.9800
C29 H29B 0.9800
C29 H29C 0.9800
N30 C39 1.442(13)
N30 C35 1.450(12)
N30 C31 1.520(13)
C31 C32 1.427(14)
C31 H31A 0.9900
C31 H31B 0.9900
C32 C33 1.454(15)
C32 H32A 0.9900
C32 H32B 0.9900
C33 C34 1.377(15)
C33 H33A 0.9900
C33 H33B 0.9900
C34 H34A 0.9800
C34 H34B 0.9800
C34 H34C 0.9800
C35 C36 1.472(13)
C35 H35A 0.9900
C35 H35B 0.9900
C36 C37 1.436(15)
C36 H36A 0.9900
C36 H36B 0.9900
C37 C38 1.390(16)
C37 H37A 0.9900
C37 H37B 0.9900
C38 H38A 0.9800
C38 H38B 0.9800
C38 H38C 0.9800
C39 C40 1.395(14)
C39 H39A 0.9900
C39 H39B 0.9900
C40 C41 1.404(15)
C40 H40A 0.9900
C40 H40B 0.9900
C41 C42 1.356(15)
C41 H41A 0.9900
C41 H41B 0.9900
C42 H42A 0.9800
C42 H42B 0.9800
C42 H42C 0.9800
P1 O43 1.705(7)
P1 O49 1.708(7)
P1 O50 1.711(6)
P1 O56 1.719(6)
P1 O55 1.717(6)
P1 O44 1.723(6)
Cl1 C45 1.735(11)
Cl2 C46 1.731(9)
Cl3 C47 1.699(10)
Cl4 C48 1.724(10)
Cl5 C51 1.726(10)
Cl6 C52 1.720(10)
Cl7 C53 1.715(10)
Cl8 C54 1.705(10)
Cl9 C57 1.724(9)
Cl10 C58 1.742(9)
Cl11 C59 1.717(9)
Cl12 C60 1.747(10)
Cl13 C105 1.733(10)
Cl14 C106 1.732(11)
Cl15 C107 1.750(10)
Cl16 C108 1.715(10)
Cl17 C111 1.709(11)
Cl18 C112 1.747(11)
Cl19 C113 1.724(13)
Cl20 C114 1.720(11)
Cl21 C117 1.720(9)
Cl22 C118 1.726(10)
Cl23 C119 1.744(9)
Cl24 C120 1.733(10)
O43 C43 1.368(10)
C43 C44 1.385(13)
C43 C48 1.399(13)
O44 C44 1.351(11)
C44 C45 1.377(13)
C45 C46 1.421(14)
C46 C47 1.394(14)
C47 C48 1.387(13)
O49 C49 1.343(11)
C49 C50 1.389(12)
C49 C54 1.401(13)
O50 C50 1.350(11)
C50 C51 1.398(13)
C51 C52 1.393(14)
C52 C53 1.402(14)
C53 C54 1.410(14)
O55 C55 1.363(10)
C55 C56 1.377(12)
C55 C60 1.383(12)
O56 C56 1.351(10)
C56 C57 1.388(12)
C57 C58 1.405(12)
C58 C59 1.382(13)
C59 C60 1.376(13)
Au61 C61 2.002(10)
Au61 N90 2.114(9)
C61 N62 1.337(12)
C61 N65 1.339(11)
N62 C63 1.392(11)
N62 C66 1.449(12)
C63 C64 1.331(13)
C63 H63A 0.9500
C64 N65 1.386(11)
C64 H64A 0.9500
N65 C78 1.439(12)
C66 C67 1.381(14)
C66 C71 1.398(15)
C67 C68 1.391(15)
C67 C72 1.535(16)
C68 C69 1.389(16)
C68 H68A 0.9500
C69 C70 1.396(15)
C69 H69A 0.9500
C70 C71 1.393(14)
C70 H70A 0.9500
C71 C75 1.537(14)
C72 C73 1.526(17)
C72 C74 1.59(2)
C72 H72A 1.0000
C73 H73A 0.9800
C73 H73B 0.9800
C73 H73C 0.9800
C74 H74A 0.9800
C74 H74B 0.9800
C74 H74C 0.9800
C75 C76 1.524(16)
C75 C77 1.537(16)
C75 H75A 1.0000
C76 H76A 0.9800
C76 H76B 0.9800
C76 H76C 0.9800
C77 H77A 0.9800
C77 H77B 0.9800
C77 H77C 0.9800
C78 C79 1.410(14)
C78 C83 1.411(14)
C79 C80 1.391(15)
C79 C84 1.494(16)
C80 C81 1.373(16)
C80 H80A 0.9500
C81 C82 1.380(15)
C81 H81A 0.9500
C82 C83 1.407(14)
C82 H82A 0.9500
C83 C87 1.533(14)
C84 C85 1.519(17)
C84 C86 1.523(18)
C84 H84A 1.0000
C85 H85A 0.9800
C85 H85B 0.9800
C85 H85C 0.9800
C86 H86A 0.9800
C86 H86B 0.9800
C86 H86C 0.9800
C87 C89 1.411(18)
C87 C88 1.457(19)
C87 H87A 1.0000
C88 H88A 0.9800
C88 H88B 0.9800
C88 H88C 0.9800
C89 H89A 0.9800
C89 H89B 0.9800
C89 H89C 0.9800
N90 C95 1.473(12)
N90 C99 1.489(12)
N90 C91 1.503(12)
C91 C92 1.536(14)
C91 H91A 0.9900
C91 H91B 0.9900
C92 C93 1.564(14)
C92 H92A 0.9900
C92 H92B 0.9900
C93 C94 1.359(17)
C93 H93A 0.9900
C93 H93B 0.9900
C94 H94A 0.9800
C94 H94B 0.9800
C94 H94C 0.9800
C95 C96 1.509(14)
C95 H95A 0.9900
C95 H95B 0.9900
C96 C97 1.546(15)
C96 H96A 0.9900
C96 H96B 0.9900
C97 C98 1.345(17)
C97 H97A 0.9900
C97 H97B 0.9900
C98 H98A 0.9800
C98 H98B 0.9800
C98 H98C 0.9800
C99 C100 1.557(13)
C99 H99A 0.9900
C99 H99B 0.9900
C100 C101 1.562(14)
C100 H10E 0.9900
C100 H10F 0.9900
C101 C102 1.430(15)
C101 H10G 0.9900
C101 H10H 0.9900
C102 H10B 0.9800
C102 H10C 0.9800
C102 H10D 0.9800
P61 O109 1.707(7)
P61 O104 1.711(7)
P61 O116 1.721(6)
P61 O115 1.722(6)
P61 O103 1.725(6)
P61 O110 1.729(7)
O103 C103 1.362(12)
C103 C104 1.384(13)
C103 C108 1.395(13)
O104 C104 1.326(11)
C104 C105 1.387(14)
C105 C106 1.405(15)
C106 C107 1.350(15)
C107 C108 1.402(14)
O109 C109 1.370(12)
C109 C114 1.369(14)
C109 C110 1.404(13)
O110 C110 1.372(13)
C110 C111 1.372(15)
C111 C112 1.403(17)
C112 C113 1.368(17)
C113 C114 1.405(15)
O115 C115 1.363(11)
C115 C120 1.375(13)
C115 C116 1.395(13)
O116 C116 1.373(10)
C116 C117 1.379(13)
C117 C118 1.404(13)
C118 C119 1.389(13)
C119 C120 1.376(13)
C121 Cl25 1.7702(11)
C121 Cl26 1.7704(11)
C121 H12B 0.9900
C121 H12C 0.9900
C122 Cl28 1.7698(11)
C122 Cl27 1.7704(11)
C122 H12D 0.9900
C122 H12E 0.9900

loop_
_geom_torsion_atom_site_label_1
_geom_torsion_atom_site_label_2
_geom_torsion_atom_site_label_3
_geom_torsion_atom_site_label_4
_geom_torsion
N30 Au1 C1 N5 92(9)
N30 Au1 C1 N2 -84(9)
N5 C1 N2 C3 0.8(9)
Au1 C1 N2 C3 177.7(6)
N5 C1 N2 C6 179.7(7)
Au1 C1 N2 C6 -3.4(12)
C1 N2 C3 C4 0.2(10)
C6 N2 C3 C4 -178.7(8)
N2 C3 C4 N5 -1.0(10)
N2 C1 N5 C4 -1.5(9)
Au1 C1 N5 C4 -178.4(6)
N2 C1 N5 C18 -179.1(7)
Au1 C1 N5 C18 3.9(11)
C3 C4 N5 C1 1.6(10)
C3 C4 N5 C18 179.2(8)
C1 N2 C6 C11 -87.6(10)
C3 N2 C6 C11 91.2(11)
C1 N2 C6 C7 94.0(10)
C3 N2 C6 C7 -87.3(10)
C11 C6 C7 C8 0.7(13)
N2 C6 C7 C8 179.1(8)
C11 C6 C7 C12 -178.6(9)
N2 C6 C7 C12 -0.3(12)
C6 C7 C8 C9 0.6(14)
C12 C7 C8 C9 179.9(9)
C7 C8 C9 C10 -1.4(15)
C8 C9 C10 C11 1.1(15)
C7 C6 C11 C10 -1.0(14)
N2 C6 C11 C10 -179.4(8)
C7 C6 C11 C15 178.1(9)
N2 C6 C11 C15 -0.2(14)
C9 C10 C11 C6 0.1(15)
C9 C10 C11 C15 -179.1(10)
C8 C7 C12 C14 84.3(11)
C6 C7 C12 C14 -96.4(10)
C8 C7 C12 C13 -38.0(12)
C6 C7 C12 C13 141.3(9)
C6 C11 C15 C16 -126.2(11)
C10 C11 C15 C16 53.0(14)
C6 C11 C15 C17 110.4(11)
C10 C11 C15 C17 -70.5(12)
C1 N5 C18 C19 83.7(10)
C4 N5 C18 C19 -93.6(11)
C1 N5 C18 C23 -95.1(10)
C4 N5 C18 C23 87.6(10)
C23 C18 C19 C20 3.5(14)
N5 C18 C19 C20 -175.2(8)
C23 C18 C19 C24 -173.1(9)
N5 C18 C19 C24 8.2(13)
C18 C19 C20 C21 1.9(14)
C24 C19 C20 C21 178.5(9)
C19 C20 C21 C22 -5.5(16)
C20 C21 C22 C23 3.9(16)
C21 C22 C23 C18 1.1(15)
C21 C22 C23 C27 -178.0(9)
C19 C18 C23 C22 -5.0(14)
N5 C18 C23 C22 173.7(8)
C19 C18 C23 C27 174.1(9)
N5 C18 C23 C27 -7.2(13)
C18 C19 C24 C26 -119.7(12)
C20 C19 C24 C26 63.9(14)
C18 C19 C24 C25 114.7(12)
C20 C19 C24 C25 -61.7(13)
C22 C23 C27 C28 46.3(13)
C18 C23 C27 C28 -132.8(9)
C22 C23 C27 C29 -76.1(12)
C18 C23 C27 C29 104.8(10)
C1 Au1 N30 C39 -112(9)
C1 Au1 N30 C35 19(10)
C1 Au1 N30 C31 136(9)
C39 N30 C31 C32 -172.6(15)
C35 N30 C31 C32 64.0(18)
Au1 N30 C31 C32 -55.1(17)
N30 C31 C32 C33 176.1(16)
C31 C32 C33 C34 -178(2)
C39 N30 C35 C36 66.4(18)
C31 N30 C35 C36 179.5(12)
Au1 N30 C35 C36 -60.7(14)
N30 C35 C36 C37 -99.3(19)
C35 C36 C37 C38 -175.0(17)
C35 N30 C39 C40 -167.0(18)
C31 N30 C39 C40 77(2)
Au1 N30 C39 C40 -40(2)
N30 C39 C40 C41 152(2)
C39 C40 C41 C42 163(2)
O49 P1 O43 C43 24(12)
O50 P1 O43 C43 93.6(6)
O56 P1 O43 C43 -179.1(5)
O55 P1 O43 C43 -88.2(6)
O44 P1 O43 C43 0.2(6)
P1 O43 C43 C44 -0.7(9)
P1 O43 C43 C48 179.4(7)
O43 P1 O44 C44 0.4(6)
O49 P1 O44 C44 -178.9(6)
O50 P1 O44 C44 -88.0(6)
O56 P1 O44 C44 63(24)
O55 P1 O44 C44 93.5(6)
P1 O44 C44 C45 178.5(8)
P1 O44 C44 C43 -0.9(10)
O43 C43 C44 O44 1.1(11)
C48 C43 C44 O44 -179.1(8)
O43 C43 C44 C45 -178.4(8)
C48 C43 C44 C45 1.5(14)
O44 C44 C45 C46 -179.7(9)
C43 C44 C45 C46 -0.3(14)
O44 C44 C45 Cl1 1.1(14)
C43 C44 C45 Cl1 -179.5(7)
C44 C45 C46 C47 -0.9(15)
Cl1 C45 C46 C47 178.2(8)
C44 C45 C46 Cl2 -179.9(7)
Cl1 C45 C46 Cl2 -0.7(12)
C45 C46 C47 C48 1.1(15)
Cl2 C46 C47 C48 180.0(7)
C45 C46 C47 Cl3 179.8(8)
Cl2 C46 C47 Cl3 -1.3(13)
C46 C47 C48 C43 0.0(14)
Cl3 C47 C48 C43 -178.7(7)
C46 C47 C48 Cl4 -179.3(8)
Cl3 C47 C48 Cl4 2.0(12)
O43 C43 C48 C47 178.5(8)
C44 C43 C48 C47 -1.3(13)
O43 C43 C48 Cl4 -2.1(12)
C44 C43 C48 Cl4 178.0(7)
O43 P1 O49 C49 70(12)
O50 P1 O49 C49 -0.3(6)
O56 P1 O49 C49 -87.5(6)
O55 P1 O49 C49 -178.3(6)
O44 P1 O49 C49 93.2(6)
P1 O49 C49 C50 2.0(9)
P1 O49 C49 C54 -179.6(7)
O43 P1 O50 C50 -179.9(6)
O49 P1 O50 C50 -1.6(6)
O56 P1 O50 C50 91.3(6)
O55 P1 O50 C50 52(9)
O44 P1 O50 C50 -89.1(6)
P1 O50 C50 C49 3.0(9)
P1 O50 C50 C51 -178.9(7)
O49 C49 C50 O50 -3.2(10)
C54 C49 C50 O50 178.3(7)
O49 C49 C50 C51 178.6(7)
C54 C49 C50 C51 0.1(13)
O50 C50 C51 C52 -178.2(8)
C49 C50 C51 C52 -0.3(13)
O50 C50 C51 Cl5 1.3(12)
C49 C50 C51 Cl5 179.2(7)
C50 C51 C52 C53 1.5(13)
Cl5 C51 C52 C53 -178.0(7)
C50 C51 C52 Cl6 -179.1(7)
Cl5 C51 C52 Cl6 1.4(11)
C51 C52 C53 C54 -2.5(14)
Cl6 C52 C53 C54 178.0(7)
C51 C52 C53 Cl7 177.4(7)
Cl6 C52 C53 Cl7 -2.1(11)
O49 C49 C54 C53 -179.3(8)
C50 C49 C54 C53 -1.1(13)
O49 C49 C54 Cl8 0.3(12)
C50 C49 C54 Cl8 178.6(7)
C52 C53 C54 C49 2.2(13)
Cl7 C53 C54 C49 -177.6(7)
C52 C53 C54 Cl8 -177.3(7)
Cl7 C53 C54 Cl8 2.8(11)
O43 P1 O55 C55 -90.9(6)
O49 P1 O55 C55 90.7(6)
O50 P1 O55 C55 37(9)
O56 P1 O55 C55 -2.2(6)
O44 P1 O55 C55 178.2(6)
P1 O55 C55 C56 1.6(9)
P1 O55 C55 C60 -178.1(8)
O43 P1 O56 C56 95.3(6)
O49 P1 O56 C56 -85.3(6)
O50 P1 O56 C56 -176.2(6)
O55 P1 O56 C56 2.3(6)
O44 P1 O56 C56 33(24)
P1 O56 C56 C55 -1.9(9)
P1 O56 C56 C57 176.5(7)
O55 C55 C56 O56 0.2(11)
C60 C55 C56 O56 179.9(8)
O55 C55 C56 C57 -178.2(8)
C60 C55 C56 C57 1.5(14)
O56 C56 C57 C58 -179.6(8)
C55 C56 C57 C58 -1.3(13)
O56 C56 C57 Cl9 -1.1(13)
C55 C56 C57 Cl9 177.2(7)
C56 C57 C58 C59 0.7(14)
Cl9 C57 C58 C59 -177.8(8)
C56 C57 C58 Cl10 179.2(7)
Cl9 C57 C58 Cl10 0.7(11)
C57 C58 C59 C60 -0.3(15)
Cl10 C58 C59 C60 -178.7(8)
C57 C58 C59 Cl11 178.6(8)
Cl10 C58 C59 Cl11 0.2(12)
C58 C59 C60 C55 0.4(15)
Cl11 C59 C60 C55 -178.5(8)
C58 C59 C60 Cl12 178.5(8)
Cl11 C59 C60 Cl12 -0.4(13)
O55 C55 C60 C59 178.7(9)
C56 C55 C60 C59 -1.0(15)
O55 C55 C60 Cl12 0.5(14)
C56 C55 C60 Cl12 -179.2(7)
N90 Au61 C61 N62 63(5)
N90 Au61 C61 N65 -112(5)
N65 C61 N62 C63 -1.0(11)
Au61 C61 N62 C63 -177.3(7)
N65 C61 N62 C66 178.9(8)
Au61 C61 N62 C66 2.6(13)
C61 N62 C63 C64 0.7(11)
C66 N62 C63 C64 -179.2(9)
N62 C63 C64 N65 -0.1(10)
N62 C61 N65 C64 0.9(10)
Au61 C61 N65 C64 177.0(7)
N62 C61 N65 C78 -178.9(8)
Au61 C61 N65 C78 -2.8(14)
C63 C64 N65 C61 -0.6(10)
C63 C64 N65 C78 179.3(8)
C61 N62 C66 C67 85.5(12)
C63 N62 C66 C67 -94.7(12)
C61 N62 C66 C71 -94.1(12)
C63 N62 C66 C71 85.7(12)
C71 C66 C67 C68 0.6(17)
N62 C66 C67 C68 -179.0(10)
C71 C66 C67 C72 -178.8(10)
N62 C66 C67 C72 1.6(16)
C66 C67 C68 C69 0.4(17)
C72 C67 C68 C69 179.8(11)
C67 C68 C69 C70 -0.2(18)
C68 C69 C70 C71 -1.0(17)
C67 C66 C71 C70 -1.8(16)
N62 C66 C71 C70 177.8(9)
C67 C66 C71 C75 179.6(10)
N62 C66 C71 C75 -0.8(14)
C69 C70 C71 C66 2.0(16)
C69 C70 C71 C75 -179.4(10)
C66 C67 C72 C73 119.9(12)
C68 C67 C72 C73 -59.4(15)
C66 C67 C72 C74 -116.9(12)
C68 C67 C72 C74 63.8(15)
C66 C71 C75 C76 -124.2(11)
C70 C71 C75 C76 57.2(13)
C66 C71 C75 C77 111.4(12)
C70 C71 C75 C77 -67.2(14)
C61 N65 C78 C79 87.6(12)
C64 N65 C78 C79 -92.3(11)
C61 N65 C78 C83 -91.7(12)
C64 N65 C78 C83 88.4(11)
C83 C78 C79 C80 -1.0(16)
N65 C78 C79 C80 179.7(9)
C83 C78 C79 C84 177.4(10)
N65 C78 C79 C84 -1.9(15)
C78 C79 C80 C81 1.3(18)
C84 C79 C80 C81 -177.1(12)
C79 C80 C81 C82 -0.3(19)
C80 C81 C82 C83 -1.1(17)
C81 C82 C83 C78 1.4(15)
C81 C82 C83 C87 -179.3(10)
C79 C78 C83 C82 -0.3(15)
N65 C78 C83 C82 178.9(9)
C79 C78 C83 C87 -179.6(9)
N65 C78 C83 C87 -0.4(14)
C80 C79 C84 C85 -51.3(16)
C78 C79 C84 C85 130.4(11)
C80 C79 C84 C86 72.5(14)
C78 C79 C84 C86 -105.8(12)
C82 C83 C87 C89 -67(2)
C78 C83 C87 C89 112.2(18)
C82 C83 C87 C88 56.3(19)
C78 C83 C87 C88 -124.4(17)
C61 Au61 N90 C95 140(5)
C61 Au61 N90 C99 23(5)
C61 Au61 N90 C91 -99(5)
C95 N90 C91 C92 -176.3(14)
C99 N90 C91 C92 -58.4(16)
Au61 N90 C91 C92 61.9(15)
N90 C91 C92 C93 -175.7(14)
C91 C92 C93 C94 -144(3)
C99 N90 C95 C96 170.0(15)
C91 N90 C95 C96 -67.8(19)
Au61 N90 C95 C96 51.4(18)
N90 C95 C96 C97 -162.6(17)
C95 C96 C97 C98 -154(3)
C95 N90 C99 C100 61.4(15)
C91 N90 C99 C100 -58.6(16)
Au61 N90 C99 C100 -178.1(10)
N90 C99 C100 C101 -178.4(13)
C99 C100 C101 C102 167.5(16)
O109 P61 O103 C103 -172.1(6)
O104 P61 O103 C103 8.4(6)
O116 P61 O103 C103 101.6(6)
O115 P61 O103 C103 28(9)
O110 P61 O103 C103 -80.4(6)
P61 O103 C103 C104 -8.1(10)
P61 O103 C103 C108 171.0(9)
O109 P61 O104 C104 -26(13)
O116 P61 O104 C104 -95.4(7)
O115 P61 O104 C104 173.9(7)
O103 P61 O104 C104 -6.8(7)
O110 P61 O104 C104 85.7(7)
P61 O104 C104 C103 3.5(11)
P61 O104 C104 C105 -175.8(9)
O103 C103 C104 O104 3.0(13)
C108 C103 C104 O104 -176.1(9)
O103 C103 C104 C105 -177.6(9)
C108 C103 C104 C105 3.3(16)
O104 C104 C105 C106 177.6(10)
C103 C104 C105 C106 -1.7(17)
O104 C104 C105 Cl13 -3.9(16)
C103 C104 C105 Cl13 176.8(8)
C104 C105 C106 C107 -1.5(18)
Cl13 C105 C106 C107 -179.9(10)
C104 C105 C106 Cl14 -179.5(9)
Cl13 C105 C106 Cl14 2.1(15)
C105 C106 C107 C108 3.2(19)
Cl14 C106 C107 C108 -178.8(9)
C105 C106 C107 Cl15 -177.7(9)
Cl14 C106 C107 Cl15 0.2(15)
O103 C103 C108 C107 179.4(10)
C104 C103 C108 C107 -1.6(16)
O103 C103 C108 Cl16 0.1(15)
C104 C103 C108 Cl16 179.1(8)
C106 C107 C108 C103 -1.7(17)
Cl15 C107 C108 C103 179.3(8)
C106 C107 C108 Cl16 177.6(10)
Cl15 C107 C108 Cl16 -1.5(14)
O104 P61 O109 C109 104(12)
O116 P61 O109 C109 173.8(5)
O115 P61 O109 C109 -95.6(6)
O103 P61 O109 C109 85.1(6)
O110 P61 O109 C109 -7.4(6)
P61 O109 C109 C114 -173.1(7)
P61 O109 C109 C110 6.0(9)
O109 P61 O110 C110 7.0(6)
O104 P61 O110 C110 -171.6(6)
O116 P61 O110 C110 39(9)
O115 P61 O110 C110 100.8(6)
O103 P61 O110 C110 -81.3(6)
P61 O110 C110 C111 174.0(8)
P61 O110 C110 C109 -4.9(10)
O109 C109 C110 O110 -0.7(11)
C114 C109 C110 O110 178.5(8)
O109 C109 C110 C111 -179.6(8)
C114 C109 C110 C111 -0.4(14)
O110 C110 C111 C112 179.6(9)
C109 C110 C111 C112 -1.6(14)
O110 C110 C111 Cl17 -0.1(14)
C109 C110 C111 Cl17 178.6(7)
C110 C111 C112 C113 1.1(15)
Cl17 C111 C112 C113 -179.2(8)
C110 C111 C112 Cl18 -176.8(7)
Cl17 C111 C112 Cl18 2.9(12)
C111 C112 C113 C114 1.5(16)
Cl18 C112 C113 C114 179.4(7)
C111 C112 C113 Cl19 179.4(8)
Cl18 C112 C113 Cl19 -2.7(13)
O109 C109 C114 C113 -178.0(8)
C110 C109 C114 C113 3.0(14)
O109 C109 C114 Cl20 0.9(12)
C110 C109 C114 Cl20 -178.1(7)
C112 C113 C114 C109 -3.5(14)
Cl19 C113 C114 C109 178.5(7)
C112 C113 C114 Cl20 177.7(8)
Cl19 C113 C114 Cl20 -0.3(12)
O109 P61 O115 C115 -89.2(6)
O104 P61 O115 C115 90.2(6)
O116 P61 O115 C115 -2.9(6)
O103 P61 O115 C115 71(9)
O110 P61 O115 C115 179.1(6)
P61 O115 C115 C120 -178.1(8)
P61 O115 C115 C116 4.5(10)
O109 P61 O116 C116 94.5(6)
O104 P61 O116 C116 -87.0(6)
O115 P61 O116 C116 0.6(6)
O103 P61 O116 C116 -177.2(6)
O110 P61 O116 C116 63(9)
P61 O116 C116 C117 -178.7(8)
P61 O116 C116 C115 1.8(9)
O115 C115 C116 O116 -4.0(11)
C120 C115 C116 O116 178.3(8)
O115 C115 C116 C117 176.4(8)
C120 C115 C116 C117 -1.3(15)
O116 C116 C117 C118 179.9(8)
C115 C116 C117 C118 -0.6(14)
O116 C116 C117 Cl21 2.5(14)
C115 C116 C117 Cl21 -178.0(7)
C116 C117 C118 C119 2.3(14)
Cl21 C117 C118 C119 179.7(8)
C116 C117 C118 Cl22 -178.7(7)
Cl21 C117 C118 Cl22 -1.2(12)
C117 C118 C119 C120 -2.3(15)
Cl22 C118 C119 C120 178.7(8)
C117 C118 C119 Cl23 179.9(7)
Cl22 C118 C119 Cl23 1.0(12)
O115 C115 C120 C119 -175.9(9)
C116 C115 C120 C119 1.4(15)
O115 C115 C120 Cl24 4.3(14)
C116 C115 C120 Cl24 -178.4(7)
C118 C119 C120 C115 0.4(15)
Cl23 C119 C120 C115 178.2(8)
C118 C119 C120 Cl24 -179.8(8)
Cl23 C119 C120 Cl24 -2.0(13)
